data_1564691
loop_
_publ_author_name
'Pan, Peiyao'
'Zhou, Chuanjun'
'Li, Hao'
'Zhu, Chen'
'Chen, Cheng'
'Kang, Xi'
'Zhu, Manzhou'

_publ_section_title
;
 Reversible transformation between Au<sub>14</sub>Ag<sub>8</sub> and
 Au<sub>14</sub>Ag<sub>4</sub> nanoclusters.
;
_journal_issue 40
_journal_name_full Nanoscale
_journal_page_first 17162
_journal_page_last 17167
_journal_paper_doi 10.1039/d1nr05123g
_journal_volume 13
_journal_year 2021
_chemical_formula_moiety 'C150 H132 Ag4 Au14 Cl4 P12, 2(Cl)'
_chemical_formula_sum 'C150 H132 Ag4 Au14 Cl6 P12'
_chemical_formula_weight 5707.90
_space_group_crystal_system monoclinic
_space_group_IT_number 14
_space_group_name_Hall '-P 2yn'
_space_group_name_H-M_alt 'P 1 21/n 1'
_atom_sites_solution_hydrogens geom
_audit_creation_date 2021-04-19
_audit_creation_method
;
Olex2 1.2
(compiled 2018.05.29 svn.r3508 for OlexSys, GUI svn.r5506)
;
_audit_update_record
;
2021-07-07 deposited with the CCDC.	2021-09-17 downloaded from the CCDC.
;
_cell_angle_alpha 90
_cell_angle_beta 99.7170(10)
_cell_angle_gamma 90
_cell_formula_units_Z 4
_cell_length_a 16.4329(2)
_cell_length_b 56.1369(8)
_cell_length_c 18.7093(3)
_cell_measurement_reflns_used 55880
_cell_measurement_temperature 293(2)
_cell_measurement_theta_max 70.12
_cell_measurement_theta_min 3.15
_cell_volume 17011.6(4)
_computing_molecular_graphics 'Olex2 (Dolomanov et al., 2009)'
_computing_publication_material 'Olex2 (Dolomanov et al., 2009)'
_computing_structure_refinement 'ShelXL (Sheldrick, 2015)'
_computing_structure_solution 'SHELXT 2018/2 (Sheldrick, 2018)'
_diffrn_ambient_temperature 293(2)
_diffrn_measured_fraction_theta_full 0.968
_diffrn_measured_fraction_theta_max 0.968
_diffrn_measurement_device_type 'STOE STADIVARI'
_diffrn_radiation_type CuK\a
_diffrn_radiation_wavelength 1.54186
_diffrn_reflns_av_R_equivalents 0.0455
_diffrn_reflns_av_unetI/netI 0.0510
_diffrn_reflns_Laue_measured_fraction_full 0.968
_diffrn_reflns_Laue_measured_fraction_max 0.968
_diffrn_reflns_limit_h_max 18
_diffrn_reflns_limit_h_min -6
_diffrn_reflns_limit_k_max 59
_diffrn_reflns_limit_k_min -64
_diffrn_reflns_limit_l_max 20
_diffrn_reflns_limit_l_min -21
_diffrn_reflns_number 71621
_diffrn_reflns_point_group_measured_fraction_full 0.968
_diffrn_reflns_point_group_measured_fraction_max 0.968
_diffrn_reflns_theta_full 62.499
_diffrn_reflns_theta_max 62.499
_diffrn_reflns_theta_min 3.150
_exptl_absorpt_coefficient_mu 27.910
_exptl_absorpt_correction_T_max 0.4875
_exptl_absorpt_correction_T_min 0.1642
_exptl_absorpt_correction_type multi-scan
_exptl_crystal_colour 'metallic dark black'
_exptl_crystal_colour_lustre metallic
_exptl_crystal_colour_modifier dark
_exptl_crystal_colour_primary black
_exptl_crystal_density_diffrn 2.229
_exptl_crystal_description block
_exptl_crystal_F_000 10432
_exptl_crystal_size_max 0.21
_exptl_crystal_size_mid 0.18
_exptl_crystal_size_min 0.16
_refine_diff_density_max 2.510
_refine_diff_density_min -3.868
_refine_diff_density_rms 0.359
_refine_ls_extinction_method none
_refine_ls_goodness_of_fit_ref 1.025
_refine_ls_hydrogen_treatment constr
_refine_ls_matrix_type full
_refine_ls_number_parameters 1399
_refine_ls_number_reflns 26239
_refine_ls_number_restraints 1764
_refine_ls_restrained_S_all 1.000
_refine_ls_R_factor_all 0.0816
_refine_ls_R_factor_gt 0.0706
_refine_ls_shift/su_max 0.001
_refine_ls_shift/su_mean 0.000
_refine_ls_structure_factor_coef Fsqd
_refine_ls_weighting_details 'w=1/[\s^2^(Fo^2^)+(0.1443P)^2^+164.8737P] where P=(Fo^2^+2Fc^2^)/3'
_refine_ls_weighting_scheme calc
_refine_ls_wR_factor_gt 0.1936
_refine_ls_wR_factor_ref 0.2095
_reflns_Friedel_coverage 0.000
_reflns_number_gt 21717
_reflns_number_total 26239
_reflns_threshold_expression 'I > 2\s(I)'
_cod_data_source_file d1nr05123g2.cif
_cod_data_source_block 1_sq
_cod_depositor_comments 'Adding full bibliography for 1564691--1564692.cif.'
_cod_database_code 1564691
_shelx_shelxl_version_number 2018/3
_shelx_space_group_comment
;
The symmetry employed for this shelxl refinement is uniquely defined
by the following loop, which should always be used as a source of
symmetry information in preference to the above space-group names.
They are only intended as comments.
;
_shelx_estimated_absorpt_t_max 0.102
_shelx_estimated_absorpt_t_min 0.025
_olex2_refinement_description
;
1. Fixed Uiso
 At 1.2 times of:
  All C(H) groups, All C(H,H) groups
2. Uiso/Uaniso restraints and constraints
C016 \\sim C01E \\sim C02R \\sim C028 \\sim C1 \\sim C02Z \\sim C017 \\sim C01S
\\sim C03Q \\sim C04M \\sim C04D \\sim C01M \\sim C019 \\sim C01B \\sim C01D
\\sim C032 \\sim C87 \\sim C033 \\sim C03O \\sim C03E \\sim C01F \\sim C01G
\\sim C01H \\sim C02S \\sim C044 \\sim C03I \\sim C04O \\sim C01U \\sim C01I
\\sim C03F \\sim C28 \\sim C55 \\sim C153 \\sim C70 \\sim C01K \\sim C01L \\sim
C03N \\sim C04L \\sim C04P \\sim C03V \\sim C02T \\sim C01N \\sim C01P \\sim
C01J \\sim C02F \\sim C03B \\sim C02Y \\sim C026 \\sim C01R \\sim C024 \\sim
C045 \\sim C04T \\sim C049 \\sim C035 \\sim C01T \\sim C01Y \\sim C01C \\sim
C03J \\sim C04B \\sim C04S \\sim C03R \\sim C01Z \\sim C020 \\sim C02P \\sim
C04N \\sim C27 \\sim C04X \\sim C03T \\sim C022 \\sim C025 \\sim C036 \\sim
C051 \\sim C04G \\sim C03W \\sim C027 \\sim C04C \\sim C04Q \\sim C03M \\sim
C04F \\sim C03C \\sim C029 \\sim C01W \\sim C046 \\sim C043 \\sim C03H \\sim
C01Q \\sim C02A \\sim C01O \\sim C03X \\sim C047 \\sim C04E \\sim C02C \\sim
C02D \\sim C03A \\sim C03D \\sim C041 \\sim C04K \\sim C034 \\sim C02E \\sim
C023 \\sim C042 \\sim C02W \\sim C02Q \\sim C02H \\sim C02J \\sim C02B \\sim
C031 \\sim C03K \\sim C021 \\sim C02I \\sim C02M \\sim C03L \\sim C04U \\sim
C04Z \\sim C04Y \\sim C01V \\sim C02O \\sim C037 \\sim C17 \\sim C18 \\sim C2
\\sim C24 \\sim C02X \\sim C02K \\sim C03S \\sim C04J \\sim C04I \\sim C03Z
\\sim C03P \\sim C03Y \\sim C04H \\sim C04V \\sim C050 \\sim C22 \\sim C039
\\sim C02U \\sim C02V \\sim C04R \\sim C15 \\sim C04A \\sim C13 \\sim C29 \\sim
C34 \\sim C02N \\sim C11 \\sim C154 \\sim C130 \\sim C23 \\sim C01X \\sim C01A:
within 2A with sigma of 0.01 and sigma for terminal atoms of 0.02
Uanis(C016) \\sim Ueq, Uanis(C01E) \\sim Ueq, Uanis(C02R) \\sim Ueq,
Uanis(C028) \\sim Ueq, Uanis(C1) \\sim Ueq, Uanis(C02Z) \\sim Ueq, Uanis(C017)
\\sim Ueq, Uanis(C01S) \\sim Ueq, Uanis(C03Q) \\sim Ueq, Uanis(C04M) \\sim Ueq,
Uanis(C04D) \\sim Ueq, Uanis(C01M) \\sim Ueq, Uanis(C019) \\sim Ueq,
Uanis(C01B) \\sim Ueq, Uanis(C01D) \\sim Ueq, Uanis(C032) \\sim Ueq, Uanis(C87)
\\sim Ueq, Uanis(C033) \\sim Ueq, Uanis(C03O) \\sim Ueq, Uanis(C03E) \\sim Ueq,
Uanis(C01F) \\sim Ueq, Uanis(C01G) \\sim Ueq, Uanis(C01H) \\sim Ueq,
Uanis(C02S) \\sim Ueq, Uanis(C044) \\sim Ueq, Uanis(C03I) \\sim Ueq,
Uanis(C04O) \\sim Ueq, Uanis(C01U) \\sim Ueq, Uanis(C01I) \\sim Ueq,
Uanis(C03F) \\sim Ueq, Uanis(C28) \\sim Ueq, Uanis(C55) \\sim Ueq, Uanis(C153)
\\sim Ueq, Uanis(C70) \\sim Ueq, Uanis(C01K) \\sim Ueq, Uanis(C01L) \\sim Ueq,
Uanis(C03N) \\sim Ueq, Uanis(C04L) \\sim Ueq, Uanis(C04P) \\sim Ueq,
Uanis(C03V) \\sim Ueq, Uanis(C02T) \\sim Ueq, Uanis(C01N) \\sim Ueq,
Uanis(C01P) \\sim Ueq, Uanis(C01J) \\sim Ueq, Uanis(C02F) \\sim Ueq,
Uanis(C03B) \\sim Ueq, Uanis(C02Y) \\sim Ueq, Uanis(C026) \\sim Ueq,
Uanis(C01R) \\sim Ueq, Uanis(C024) \\sim Ueq, Uanis(C045) \\sim Ueq,
Uanis(C04T) \\sim Ueq, Uanis(C049) \\sim Ueq, Uanis(C035) \\sim Ueq,
Uanis(C01T) \\sim Ueq, Uanis(C01Y) \\sim Ueq, Uanis(C01C) \\sim Ueq,
Uanis(C03J) \\sim Ueq, Uanis(C04B) \\sim Ueq, Uanis(C04S) \\sim Ueq,
Uanis(C03R) \\sim Ueq, Uanis(C01Z) \\sim Ueq, Uanis(C020) \\sim Ueq,
Uanis(C02P) \\sim Ueq, Uanis(C04N) \\sim Ueq, Uanis(C27) \\sim Ueq, Uanis(C04X)
\\sim Ueq, Uanis(C03T) \\sim Ueq, Uanis(C022) \\sim Ueq, Uanis(C025) \\sim Ueq,
Uanis(C036) \\sim Ueq, Uanis(C051) \\sim Ueq, Uanis(C04G) \\sim Ueq,
Uanis(C03W) \\sim Ueq, Uanis(C027) \\sim Ueq, Uanis(C04C) \\sim Ueq,
Uanis(C04Q) \\sim Ueq, Uanis(C03M) \\sim Ueq, Uanis(C04F) \\sim Ueq,
Uanis(C03C) \\sim Ueq, Uanis(C029) \\sim Ueq, Uanis(C01W) \\sim Ueq,
Uanis(C046) \\sim Ueq, Uanis(C043) \\sim Ueq, Uanis(C03H) \\sim Ueq,
Uanis(C01Q) \\sim Ueq, Uanis(C02A) \\sim Ueq, Uanis(C01O) \\sim Ueq,
Uanis(C03X) \\sim Ueq, Uanis(C047) \\sim Ueq, Uanis(C04E) \\sim Ueq,
Uanis(C02C) \\sim Ueq, Uanis(C02D) \\sim Ueq, Uanis(C03A) \\sim Ueq,
Uanis(C03D) \\sim Ueq, Uanis(C041) \\sim Ueq, Uanis(C04K) \\sim Ueq,
Uanis(C034) \\sim Ueq, Uanis(C02E) \\sim Ueq, Uanis(C023) \\sim Ueq,
Uanis(C042) \\sim Ueq, Uanis(C02W) \\sim Ueq, Uanis(C02Q) \\sim Ueq,
Uanis(C02H) \\sim Ueq, Uanis(C02J) \\sim Ueq, Uanis(C02B) \\sim Ueq,
Uanis(C031) \\sim Ueq, Uanis(C03K) \\sim Ueq, Uanis(C021) \\sim Ueq,
Uanis(C02I) \\sim Ueq, Uanis(C02M) \\sim Ueq, Uanis(C03L) \\sim Ueq,
Uanis(C04U) \\sim Ueq, Uanis(C04Z) \\sim Ueq, Uanis(C04Y) \\sim Ueq,
Uanis(C01V) \\sim Ueq, Uanis(C02O) \\sim Ueq, Uanis(C037) \\sim Ueq, Uanis(C17)
\\sim Ueq, Uanis(C18) \\sim Ueq, Uanis(C2) \\sim Ueq, Uanis(C24) \\sim Ueq,
Uanis(C02X) \\sim Ueq, Uanis(C02K) \\sim Ueq, Uanis(C03S) \\sim Ueq,
Uanis(C04J) \\sim Ueq, Uanis(C04I) \\sim Ueq, Uanis(C03Z) \\sim Ueq,
Uanis(C03P) \\sim Ueq, Uanis(C03Y) \\sim Ueq, Uanis(C04H) \\sim Ueq,
Uanis(C04V) \\sim Ueq, Uanis(C050) \\sim Ueq, Uanis(C22) \\sim Ueq, Uanis(C039)
\\sim Ueq, Uanis(C02U) \\sim Ueq, Uanis(C02V) \\sim Ueq, Uanis(C04R) \\sim Ueq,
Uanis(C15) \\sim Ueq, Uanis(C04A) \\sim Ueq, Uanis(C13) \\sim Ueq, Uanis(C29)
\\sim Ueq, Uanis(C34) \\sim Ueq, Uanis(C02N) \\sim Ueq, Uanis(C11) \\sim Ueq,
Uanis(C154) \\sim Ueq, Uanis(C130) \\sim Ueq, Uanis(C23) \\sim Ueq, Uanis(C01X)
\\sim Ueq, Uanis(C01A) \\sim Ueq: with sigma of 0.01 and sigma for terminal
atoms of 0.02
3.a Secondary CH2 refined with riding coordinates:
 C019(H01A,H01B), C01B(H01C,H01D), C01F(H01F,H01G), C01G(H01H,H01I), C01K(H01J,
 H01K), C01Z(H01P,H01Q)
3.b Aromatic/amide H refined with riding coordinates:
 C01E(H01E), C02R(H02R), C028(H028), C1(H1), C02Z(H02Z), C01S(H01S),
 C03Q(H03Q), C04M(H04M), C04D(H04D), C01M(H01M), C032(H032), C87(H87),
 C033(H033), C03O(H03O), C03E(H03E), C02S(H02S), C044(H044), C03I(H03I),
 C04O(H04O), C01U(H01U), C03F(H03F), C28(H28), C55(H55), C153(H153), C70(H70),
 C03N(H03N), C04L(H04L), C04P(H04P), C03V(H03V), C02T(H02T), C01N(H01N),
 C01J(H01L), C02F(H02F), C03B(H03B), C02Y(H02Y), C026(H026), C01R(H01R),
 C045(H045), C04T(H04T), C049(H049), C035(H035), C01C(H01O), C03J(H03J),
 C04B(H04B), C04S(H04S), C03R(H03R), C02P(H02P), C04N(H04N), C27(H27),
 C04X(H04X), C03T(H03T), C025(H025), C036(H036), C051(H051), C04G(H04G),
 C03W(H03W), C04C(H04C), C04Q(H04Q), C03M(H03M), C04F(H04F), C03C(H03C),
 C01W(H01W), C046(H046), C043(H043), C03H(H03H), C01Q(H01T), C01O(H01V),
 C03X(H03X), C047(H047), C04E(H04E), C02C(H02C), C03A(H03A), C03D(H03D),
 C041(H041), C04K(H04K), C034(H034), C023(H023), C042(H042), C02W(H02W),
 C02Q(H02Q), C02H(H02H), C02B(H02B), C031(H031), C03K(H03K), C021(H021),
 C02I(H02I), C03L(H03L), C04U(H04U), C04Z(H04Z), C04Y(H04Y), C01V(H01X),
 C02O(H02O), C17(H17), C18(H18), C2(H2), C24(H24), C02K(H02K), C03S(H03S),
 C04J(H04J), C04I(H04I), C03Z(H03Z), C03P(H03P), C03Y(H03Y), C04H(H04H),
 C04V(H04V), C050(H050), C22(H22), C02U(H02U), C02V(H02V), C04R(H04R),
 C04A(H04A), C13(H13), C29(H29), C34(H34), C02N(H02N), C11(H11), C154(H154),
 C130(H130), C23(H23), C01X(H01Y)
3.c Fitted hexagon refined as free rotating group:
 C016(C01E,C02R,C028,C1,C02Z), C017(C01S,C03Q,C04M,C04D,C01M), C01D(C032,C87,
 C033,C03O,C03E), C01H(C02S,C044,C03I,C04O,C01U), C01I(C03F,C28,C55,C153,C70),
 C01L(C03N,C04L,C04P,C03V,C02T), C01P(C01J,C02F,C03B,C02Y,C026), C01R(C024,C045,
 C04T,C049,C035), C01Y(C01C,C03J,C04B,C04S,C03R), C020(C02P,C04N,C27,C04X,C03T),
  C022(C025,C036,C051,C04G,C03W), C027(C04C,C04Q,C03M,C04F,C03C), C029(C01W,
 C046,C043,C03H,C01Q), C02A(C01O,C03X,C047,C04E,C02C), C02D(C03A,C03D,C041,C04K,
 C034), C02E(C023,C042,C02W,C02Q,C02H), C02J(C02B,C031,C03K,C021,C02I),
 C02M(C03L,C04U,C04Z,C04Y,C01V), C02O(C037,C17,C18,C2,C24), C02X(C02K,C03S,C04J,
 C04I,C03Z), C050(C22,C039,C02U,C02V,C04R), C15(C04A,C13,C29,C34,C02N),
 C11(C154,C130,C23,C01X,C01A)
;
_olex2_submission_special_instructions 'No special instructions were received'

loop_
_space_group_symop_operation_xyz
'x, y, z'
'-x+1/2, y+1/2, -z+1/2'
'-x, -y, -z'
'x-1/2, -y-1/2, z-1/2'

loop_
_atom_site_label
_atom_site_type_symbol
_atom_site_fract_x
_atom_site_fract_y
_atom_site_fract_z
_atom_site_U_iso_or_equiv
_atom_site_adp_type
_atom_site_occupancy
_atom_site_site_symmetry_order
_atom_site_calc_flag
_atom_site_refinement_flags_posn
_atom_site_refinement_flags_adp
_atom_site_refinement_flags_occupancy
_atom_site_disorder_assembly
_atom_site_disorder_group
Au01 Au 1.00029(4) 0.38017(2) 0.87390(4) 0.04123(17) Uani 1 1 d . . . . .
Au02 Au 0.81436(4) 0.35239(2) 0.67338(4) 0.04206(17) Uani 1 1 d . . . . .
Au03 Au 0.74098(4) 0.35573(2) 0.81006(4) 0.03817(16) Uani 1 1 d . . . . .
Au04 Au 0.85971(4) 0.38646(2) 0.77616(4) 0.03843(16) Uani 1 1 d . . . . .
Au05 Au 0.64056(4) 0.35191(2) 0.68527(4) 0.04009(16) Uani 1 1 d . . . . .
Au06 Au 0.85196(4) 0.36788(2) 0.92951(4) 0.04074(16) Uani 1 1 d . . . . .
Au07 Au 1.00046(4) 0.41365(2) 0.76358(4) 0.04141(17) Uani 1 1 d . . . . .
Au08 Au 0.68671(4) 0.37091(2) 0.93439(4) 0.04143(17) Uani 1 1 d . . . . .
Au09 Au 0.83458(4) 0.43252(2) 0.73928(4) 0.04166(17) Uani 1 1 d . . . . .
Au0A Au 0.72746(4) 0.39638(2) 0.66644(4) 0.04102(17) Uani 1 1 d . . . . .
Au0B Au 0.56838(4) 0.35737(2) 0.80806(4) 0.04324(17) Uani 1 1 d . . . . .
Au0C Au 0.98915(4) 0.36475(2) 0.72674(4) 0.04181(17) Uani 1 1 d . . . . .
Au0D Au 0.64871(4) 0.31564(2) 0.78874(4) 0.04382(17) Uani 1 1 d . . . . .
Au0E Au 0.75718(4) 0.32646(2) 0.93242(4) 0.04273(17) Uani 1 1 d . . . . .
Ag0F Ag 0.72009(7) 0.40736(2) 0.81729(7) 0.0425(3) Uani 1 1 d . . . . .
Ag0G Ag 0.88848(7) 0.39858(2) 0.63418(7) 0.0422(3) Uani 1 1 d . . . . .
Ag0H Ag 0.90103(7) 0.33750(2) 0.82073(7) 0.0438(3) Uani 1 1 d . . . . .
Ag0I Ag 0.87928(7) 0.41817(2) 0.88957(7) 0.0424(3) Uani 1 1 d . . . . .
P00J P 0.4605(2) 0.36802(7) 0.8655(3) 0.0418(9) Uani 1 1 d . . . . .
P00K P 0.6296(3) 0.27756(7) 0.8240(3) 0.0461(10) Uani 1 1 d . . . . .
P00L P 1.0900(2) 0.37928(7) 0.9837(2) 0.0420(9) Uani 1 1 d . . . . .
Cl2 Cl 0.9311(3) 0.41736(8) 0.5302(3) 0.0570(11) Uani 1 1 d . . . . .
P00N P 0.5398(3) 0.35970(8) 0.5864(2) 0.0431(9) Uani 1 1 d . . . . .
P00O P 0.6134(3) 0.41009(8) 0.5853(3) 0.0451(9) Uani 1 1 d . . . . .
P00P P 0.9302(3) 0.37297(8) 1.0456(3) 0.0462(10) Uani 1 1 d . . . . .
P00Q P 1.0323(2) 0.33338(7) 0.6621(3) 0.0449(10) Uani 1 1 d . . . . .
Cl Cl 0.5736(3) 0.41525(8) 0.7840(3) 0.0544(10) Uani 1 1 d . . . . .
P00S P 1.0543(3) 0.44988(7) 0.7354(3) 0.0437(9) Uani 1 1 d . . . . .
P00T P 0.8487(3) 0.32201(7) 0.6009(3) 0.0453(10) Uani 1 1 d . . . . .
P00U P 0.5908(3) 0.39248(8) 0.9822(3) 0.0455(10) Uani 1 1 d . . . . .
P00V P 0.8730(3) 0.46921(7) 0.7023(3) 0.0464(10) Uani 1 1 d . . . . .
P00W P 0.7290(3) 0.28922(7) 0.9746(3) 0.0456(10) Uani 1 1 d . . . . .
Cl3 Cl 0.9703(3) 0.29987(8) 0.8326(3) 0.0615(12) Uani 1 1 d . . . . .
Cl1 Cl 0.9315(3) 0.44268(8) 0.9919(3) 0.0573(11) Uani 1 1 d . . . . .
C016 C 0.3635(5) 0.3776(2) 0.8111(6) 0.050(3) Uani 1 1 d . U . . .
C01E C 0.3549(6) 0.3786(2) 0.7360(6) 0.054(3) Uani 1 1 d G U . . .
H01E H 0.399148 0.374634 0.713204 0.065 Uiso 1 1 calc R . . . .
C02R C 0.2801(7) 0.3855(2) 0.6949(5) 0.057(3) Uani 1 1 d G U . . .
H02R H 0.274385 0.386194 0.644638 0.069 Uiso 1 1 calc R . . . .
C028 C 0.2139(6) 0.3914(2) 0.7290(6) 0.054(3) Uani 1 1 d G U . . .
H028 H 0.163936 0.396051 0.701470 0.065 Uiso 1 1 calc R . . . .
C1 C 0.2225(6) 0.3904(2) 0.8041(6) 0.056(3) Uani 1 1 d G U . . .
H1 H 0.178250 0.394348 0.826867 0.067 Uiso 1 1 calc R . . . .
C02Z C 0.2973(7) 0.3835(2) 0.8452(5) 0.052(3) Uani 1 1 d G U . . .
H02Z H 0.303013 0.382788 0.895434 0.063 Uiso 1 1 calc R . . . .
C017 C 0.4345(7) 0.34433(17) 0.9231(6) 0.049(3) Uani 1 1 d . U . . .
C01S C 0.3999(8) 0.34918(16) 0.9843(7) 0.052(3) Uani 1 1 d G U . . .
H01S H 0.390391 0.364855 0.996713 0.063 Uiso 1 1 calc R . . . .
C03Q C 0.3795(8) 0.3306(2) 1.0271(6) 0.061(3) Uani 1 1 d G U . . .
H03Q H 0.356320 0.333830 1.068089 0.074 Uiso 1 1 calc R . . . .
C04M C 0.3937(8) 0.30716(18) 1.0086(7) 0.063(4) Uani 1 1 d G U . . .
H04M H 0.380064 0.294720 1.037208 0.076 Uiso 1 1 calc R . . . .
C04D C 0.4284(8) 0.30231(15) 0.9473(7) 0.059(3) Uani 1 1 d G U . . .
H04D H 0.437880 0.286635 0.934951 0.071 Uiso 1 1 calc R . . . .
C01M C 0.4488(7) 0.3209(2) 0.9046(6) 0.053(3) Uani 1 1 d G U . . .
H01M H 0.471952 0.317659 0.863575 0.064 Uiso 1 1 calc R . . . .
C019 C 0.6322(9) 0.2778(3) 0.9227(9) 0.040(3) Uani 1 1 d . U . . .
H01A H 0.586906 0.287521 0.933332 0.048 Uiso 1 1 calc R . . . .
H01B H 0.623533 0.261702 0.938624 0.048 Uiso 1 1 calc R . . . .
C01B C 0.9509(10) 0.3114(3) 0.6377(10) 0.044(4) Uani 1 1 d . U . . .
H01C H 0.968186 0.300689 0.602550 0.053 Uiso 1 1 calc R . . . .
H01D H 0.947006 0.302142 0.680677 0.053 Uiso 1 1 calc R . . . .
C01D C 1.1429(7) 0.4485(2) 0.6889(7) 0.054(3) Uani 1 1 d . U . . .
C032 C 1.2230(8) 0.4498(3) 0.7272(5) 0.063(4) Uani 1 1 d G U . . .
H032 H 1.231900 0.452430 0.776973 0.076 Uiso 1 1 calc R . . . .
C87 C 1.2897(6) 0.4473(3) 0.6910(7) 0.069(4) Uani 1 1 d G U . . .
H87 H 1.343292 0.448149 0.716597 0.082 Uiso 1 1 calc R . . . .
C033 C 1.2764(7) 0.4434(3) 0.6166(7) 0.069(4) Uani 1 1 d G U . . .
H033 H 1.321008 0.441662 0.592357 0.083 Uiso 1 1 calc R . . . .
C03O C 1.1963(8) 0.4421(3) 0.5783(5) 0.067(4) Uani 1 1 d G U . . .
H03O H 1.187333 0.439456 0.528493 0.080 Uiso 1 1 calc R . . . .
C03E C 1.1295(6) 0.4446(3) 0.6145(7) 0.061(4) Uani 1 1 d G U . . .
H03E H 1.075941 0.443736 0.588868 0.074 Uiso 1 1 calc R . . . .
C01F C 0.5224(10) 0.3915(3) 0.5862(10) 0.045(4) Uani 1 1 d . U . . .
H01F H 0.498847 0.395590 0.628785 0.055 Uiso 1 1 calc R . . . .
H01G H 0.481770 0.395492 0.543992 0.055 Uiso 1 1 calc R . . . .
C01G C 1.0293(11) 0.3886(3) 1.0473(10) 0.049(4) Uani 1 1 d . U . . .
H01H H 1.017891 0.405416 1.039855 0.059 Uiso 1 1 calc R . . . .
H01I H 1.061739 0.386747 1.095317 0.059 Uiso 1 1 calc R . . . .
C01H C 0.8786(8) 0.49251(19) 0.7702(6) 0.056(3) Uani 1 1 d . U . . .
C02S C 0.9281(8) 0.5125(2) 0.7688(6) 0.059(3) Uani 1 1 d G U . . .
H02S H 0.959328 0.514335 0.732024 0.071 Uiso 1 1 calc R . . . .
C044 C 0.9311(8) 0.52983(19) 0.8223(8) 0.065(4) Uani 1 1 d G U . . .
H044 H 0.964180 0.543217 0.821339 0.078 Uiso 1 1 calc R . . . .
C03I C 0.8844(9) 0.5271(2) 0.8772(7) 0.070(4) Uani 1 1 d G U . . .
H03I H 0.886388 0.538699 0.913040 0.084 Uiso 1 1 calc R . . . .
C04O C 0.8349(8) 0.5071(2) 0.8787(7) 0.067(4) Uani 1 1 d G U . . .
H04O H 0.803743 0.505299 0.915427 0.080 Uiso 1 1 calc R . . . .
C01U C 0.8320(8) 0.48981(19) 0.8252(7) 0.061(4) Uani 1 1 d G U . . .
H01U H 0.798889 0.476417 0.826113 0.073 Uiso 1 1 calc R . . . .
C01I C 0.5692(8) 0.3786(2) 1.0663(6) 0.053(3) Uani 1 1 d . U . . .
C03F C 0.5293(9) 0.39075(19) 1.1150(8) 0.067(4) Uani 1 1 d G U . . .
H03F H 0.518174 0.406929 1.108695 0.081 Uiso 1 1 calc R . . . .
C28 C 0.5059(9) 0.3787(3) 1.1733(7) 0.078(4) Uani 1 1 d G U . . .
H28 H 0.479240 0.386876 1.205977 0.094 Uiso 1 1 calc R . . . .
C55 C 0.5225(10) 0.3546(3) 1.1828(7) 0.084(4) Uani 1 1 d G U . . .
H55 H 0.506937 0.346518 1.221830 0.101 Uiso 1 1 calc R . . . .
C153 C 0.5625(10) 0.34239(19) 1.1340(9) 0.078(4) Uani 1 1 d G U . . .
H153 H 0.573569 0.326213 1.140402 0.094 Uiso 1 1 calc R . . . .
C70 C 0.5858(8) 0.3544(2) 1.0758(7) 0.065(4) Uani 1 1 d G U . . .
H70 H 0.612504 0.346265 1.043118 0.078 Uiso 1 1 calc R . . . .
C01K C 0.4894(10) 0.3937(3) 0.9221(9) 0.044(4) Uani 1 1 d . U . . .
H01J H 0.447398 0.396159 0.952015 0.052 Uiso 1 1 calc R . . . .
H01K H 0.488923 0.407486 0.890887 0.052 Uiso 1 1 calc R . . . .
C01L C 0.8563(8) 0.3299(2) 0.5063(5) 0.054(3) Uani 1 1 d . U . . .
C03N C 0.8539(8) 0.31231(15) 0.4536(7) 0.053(3) Uani 1 1 d G U . . .
H03N H 0.845411 0.296493 0.465221 0.063 Uiso 1 1 calc R . . . .
C04L C 0.8641(8) 0.31837(19) 0.3837(6) 0.060(3) Uani 1 1 d G U . . .
H04L H 0.862490 0.306608 0.348435 0.072 Uiso 1 1 calc R . . . .
C04P C 0.8767(8) 0.3420(2) 0.3663(5) 0.061(4) Uani 1 1 d G U . . .
H04P H 0.883564 0.346065 0.319501 0.073 Uiso 1 1 calc R . . . .
C03V C 0.8791(8) 0.35959(16) 0.4190(7) 0.057(3) Uani 1 1 d G U . . .
H03V H 0.887559 0.375406 0.407351 0.068 Uiso 1 1 calc R . . . .
C02T C 0.8689(8) 0.35353(17) 0.4889(6) 0.054(3) Uani 1 1 d G U . . .
H02T H 0.870481 0.365291 0.524137 0.065 Uiso 1 1 calc R . . . .
C01N C 0.6229(12) 0.4547(3) 0.6535(11) 0.055(3) Uani 1 1 d . U . . .
H01N H 0.667706 0.448307 0.684626 0.066 Uiso 1 1 calc R . . . .
C01P C 0.4421(5) 0.34656(19) 0.5974(6) 0.046(3) Uani 1 1 d . U . . .
C01J C 0.3678(6) 0.35519(17) 0.5598(6) 0.047(3) Uani 1 1 d G U . . .
H01L H 0.367433 0.368220 0.529043 0.057 Uiso 1 1 calc R . . . .
C02F C 0.2939(5) 0.3444(2) 0.5682(6) 0.047(3) Uani 1 1 d G U . . .
H02F H 0.244183 0.350125 0.543078 0.057 Uiso 1 1 calc R . . . .
C03B C 0.2945(5) 0.3249(2) 0.6142(7) 0.055(3) Uani 1 1 d G U . . .
H03B H 0.245054 0.317629 0.619815 0.065 Uiso 1 1 calc R . . . .
C02Y C 0.3688(7) 0.31625(18) 0.6518(6) 0.055(3) Uani 1 1 d G U . . .
H02Y H 0.369174 0.303227 0.682516 0.066 Uiso 1 1 calc R . . . .
C026 C 0.4427(5) 0.32709(19) 0.6433(6) 0.050(3) Uani 1 1 d G U . . .
H026 H 0.492426 0.321321 0.668482 0.061 Uiso 1 1 calc R . . . .
C01R C 1.0464(7) 0.46758(17) 0.8708(7) 0.053(3) Uani 1 1 d . U . . .
H01R H 1.012809 0.454464 0.874553 0.064 Uiso 1 1 calc R . . . .
C024 C 1.0829(7) 0.47049(18) 0.8095(6) 0.050(3) Uani 1 1 d G U . . .
C045 C 1.1331(7) 0.4901(2) 0.8039(6) 0.056(3) Uani 1 1 d G U . . .
H045 H 1.157575 0.492038 0.762928 0.067 Uiso 1 1 calc R . . . .
C04T C 1.1469(7) 0.50677(18) 0.8595(7) 0.060(3) Uani 1 1 d G U . . .
H04T H 1.180476 0.519886 0.855777 0.073 Uiso 1 1 calc R . . . .
C049 C 1.1104(8) 0.50386(19) 0.9208(6) 0.058(3) Uani 1 1 d G U . . .
H049 H 1.119544 0.515022 0.958013 0.070 Uiso 1 1 calc R . . . .
C035 C 1.0601(8) 0.4843(2) 0.9264(6) 0.057(3) Uani 1 1 d G U . . .
H035 H 1.035711 0.482312 0.967403 0.068 Uiso 1 1 calc R . . . .
C01T C 0.5819(11) 0.4403(3) 0.5986(11) 0.052(3) Uani 1 1 d . U . . .
C01Y C 0.8080(7) 0.4815(2) 0.6219(6) 0.053(3) Uani 1 1 d . U . . .
C01C C 0.7881(8) 0.46623(16) 0.5630(7) 0.059(3) Uani 1 1 d G U . . .
H01O H 0.805046 0.450403 0.566771 0.071 Uiso 1 1 calc R . . . .
C03J C 0.7430(9) 0.4746(2) 0.4984(6) 0.068(4) Uani 1 1 d G U . . .
H03J H 0.729711 0.464454 0.458930 0.082 Uiso 1 1 calc R . . . .
C04B C 0.7177(8) 0.4983(2) 0.4927(6) 0.067(4) Uani 1 1 d G U . . .
H04B H 0.687505 0.503932 0.449452 0.081 Uiso 1 1 calc R . . . .
C04S C 0.7376(8) 0.51353(17) 0.5516(7) 0.063(4) Uani 1 1 d G U . . .
H04S H 0.720634 0.529359 0.547813 0.076 Uiso 1 1 calc R . . . .
C03R C 0.7827(8) 0.50512(19) 0.6162(6) 0.056(3) Uani 1 1 d G U . . .
H03R H 0.795970 0.515309 0.655655 0.067 Uiso 1 1 calc R . . . .
C01Z C 0.9744(10) 0.4656(3) 0.6728(9) 0.043(4) Uani 1 1 d . U . . .
H01P H 0.965715 0.457057 0.626991 0.051 Uiso 1 1 calc R . . . .
H01Q H 0.995224 0.481254 0.663828 0.051 Uiso 1 1 calc R . . . .
C020 C 0.6267(7) 0.4080(2) 0.4900(5) 0.054(3) Uani 1 1 d . U . . .
C02P C 0.7062(6) 0.4100(2) 0.4745(6) 0.057(3) Uani 1 1 d G U . . .
H02P H 0.750803 0.411799 0.511943 0.068 Uiso 1 1 calc R . . . .
C04N C 0.7190(6) 0.4095(3) 0.4029(7) 0.063(4) Uani 1 1 d G U . . .
H04N H 0.772175 0.410852 0.392531 0.076 Uiso 1 1 calc R . . . .
C27 C 0.6523(8) 0.4068(3) 0.3469(5) 0.068(4) Uani 1 1 d G U . . .
H27 H 0.660902 0.406449 0.299080 0.081 Uiso 1 1 calc R . . . .
C04X C 0.5729(7) 0.4048(3) 0.3625(6) 0.068(4) Uani 1 1 d G U . . .
H04X H 0.528254 0.402994 0.325041 0.081 Uiso 1 1 calc R . . . .
C03T C 0.5601(6) 0.4053(3) 0.4340(7) 0.061(4) Uani 1 1 d G U . . .
H03T H 0.506880 0.403942 0.444454 0.073 Uiso 1 1 calc R . . . .
C022 C 0.5578(6) 0.3508(2) 0.4965(5) 0.045(3) Uani 1 1 d . U . . .
C025 C 0.6378(6) 0.3528(2) 0.4822(6) 0.051(3) Uani 1 1 d G U . . .
H025 H 0.679382 0.358911 0.517322 0.061 Uiso 1 1 calc R . . . .
C036 C 0.6558(5) 0.3456(2) 0.4155(6) 0.053(3) Uani 1 1 d G U . . .
H036 H 0.709323 0.346935 0.405944 0.064 Uiso 1 1 calc R . . . .
C051 C 0.5937(7) 0.3364(2) 0.3630(5) 0.060(3) Uani 1 1 d G U . . .
H051 H 0.605672 0.331629 0.318360 0.072 Uiso 1 1 calc R . . . .
C04G C 0.5136(6) 0.3344(2) 0.3773(6) 0.059(3) Uani 1 1 d G U . . .
H04G H 0.472080 0.328299 0.342154 0.070 Uiso 1 1 calc R . . . .
C03W C 0.4957(5) 0.3416(2) 0.4440(6) 0.052(3) Uani 1 1 d G U . . .
H03W H 0.442138 0.340274 0.453532 0.063 Uiso 1 1 calc R . . . .
C027 C 0.9590(8) 0.34521(19) 1.0931(7) 0.058(3) Uani 1 1 d . U . . .
C04C C 0.9792(8) 0.34601(19) 1.1682(7) 0.065(4) Uani 1 1 d G U . . .
H04C H 0.976165 0.360344 1.192561 0.078 Uiso 1 1 calc R . . . .
C04Q C 1.0038(9) 0.3254(2) 1.2070(5) 0.069(4) Uani 1 1 d G U . . .
H04Q H 1.017348 0.325917 1.257277 0.083 Uiso 1 1 calc R . . . .
C03M C 1.0083(9) 0.3040(2) 1.1706(7) 0.071(4) Uani 1 1 d G U . . .
H03M H 1.024824 0.290161 1.196543 0.085 Uiso 1 1 calc R . . . .
C04F C 0.9881(9) 0.30316(19) 1.0954(7) 0.069(4) Uani 1 1 d G U . . .
H04F H 0.991117 0.288832 1.071093 0.083 Uiso 1 1 calc R . . . .
C03C C 0.9634(8) 0.3238(2) 1.0567(5) 0.067(4) Uani 1 1 d G U . . .
H03C H 0.949934 0.323258 1.006375 0.081 Uiso 1 1 calc R . . . .
C029 C 1.1753(6) 0.40043(18) 0.9973(7) 0.051(3) Uani 1 1 d . U . . .
C01W C 1.2505(7) 0.39585(17) 1.0415(7) 0.054(3) Uani 1 1 d G U . . .
H01W H 1.259297 0.381325 1.065464 0.065 Uiso 1 1 calc R . . . .
C046 C 1.3125(6) 0.4130(2) 1.0498(7) 0.059(3) Uani 1 1 d G U . . .
H046 H 1.362773 0.409897 1.079399 0.071 Uiso 1 1 calc R . . . .
C043 C 1.2992(6) 0.43467(19) 1.0140(8) 0.060(4) Uani 1 1 d G U . . .
H043 H 1.340724 0.446124 1.019591 0.073 Uiso 1 1 calc R . . . .
C03H C 1.2240(7) 0.43926(17) 0.9698(7) 0.060(4) Uani 1 1 d G U . . .
H03H H 1.215199 0.453779 0.945849 0.072 Uiso 1 1 calc R . . . .
C01Q C 1.1620(6) 0.4221(2) 0.9615(7) 0.055(3) Uani 1 1 d G U . . .
H01T H 1.111723 0.425207 0.931913 0.067 Uiso 1 1 calc R . . . .
C02A C 0.8011(7) 0.26428(18) 0.9776(8) 0.056(3) Uani 1 1 d . U . . .
C01O C 0.7784(6) 0.2413(2) 0.9942(8) 0.056(3) Uani 1 1 d G U . . .
H01V H 0.727025 0.238619 1.007155 0.068 Uiso 1 1 calc R . . . .
C03X C 0.8326(8) 0.22249(16) 0.9915(8) 0.061(4) Uani 1 1 d G U . . .
H03X H 0.817490 0.207143 1.002588 0.074 Uiso 1 1 calc R . . . .
C047 C 0.9095(7) 0.2266(2) 0.9721(8) 0.069(4) Uani 1 1 d G U . . .
H047 H 0.945720 0.213949 0.970260 0.083 Uiso 1 1 calc R . . . .
C04E C 0.9321(6) 0.2495(2) 0.9555(8) 0.071(4) Uani 1 1 d G U . . .
H04E H 0.983487 0.252232 0.942497 0.085 Uiso 1 1 calc R . . . .
C02C C 0.8779(8) 0.26836(17) 0.9582(8) 0.060(4) Uani 1 1 d G U . . .
H02C H 0.893023 0.283709 0.947063 0.072 Uiso 1 1 calc R . . . .
C02D C 0.5296(6) 0.2650(2) 0.7843(6) 0.051(3) Uani 1 1 d . U . . .
C03A C 0.5090(7) 0.2670(2) 0.7094(6) 0.058(3) Uani 1 1 d G U . . .
H03A H 0.543936 0.274972 0.683283 0.069 Uiso 1 1 calc R . . . .
C03D C 0.4361(8) 0.2569(2) 0.6734(5) 0.062(4) Uani 1 1 d G U . . .
H03D H 0.422353 0.258196 0.623263 0.074 Uiso 1 1 calc R . . . .
C041 C 0.3839(6) 0.2449(2) 0.7124(6) 0.057(3) Uani 1 1 d G U . . .
H041 H 0.335170 0.238206 0.688328 0.069 Uiso 1 1 calc R . . . .
C04K C 0.4045(7) 0.2430(2) 0.7873(6) 0.058(3) Uani 1 1 d G U . . .
H04K H 0.369568 0.234994 0.813414 0.070 Uiso 1 1 calc R . . . .
C034 C 0.4774(7) 0.2531(2) 0.8233(5) 0.056(3) Uani 1 1 d G U . . .
H034 H 0.491149 0.251770 0.873436 0.067 Uiso 1 1 calc R . . . .
C02E C 1.0606(7) 0.34223(19) 0.5752(5) 0.050(3) Uani 1 1 d . U . . .
C023 C 1.0712(7) 0.32554(14) 0.5227(6) 0.051(3) Uani 1 1 d G U . . .
H023 H 1.065506 0.309390 0.531709 0.061 Uiso 1 1 calc R . . . .
C042 C 1.0902(7) 0.33300(18) 0.4566(6) 0.055(3) Uani 1 1 d G U . . .
H042 H 1.097228 0.321835 0.421398 0.066 Uiso 1 1 calc R . . . .
C02W C 1.0987(7) 0.3571(2) 0.4430(5) 0.054(3) Uani 1 1 d G U . . .
H02W H 1.111376 0.362130 0.398825 0.065 Uiso 1 1 calc R . . . .
C02Q C 1.0881(7) 0.37383(15) 0.4956(6) 0.052(3) Uani 1 1 d G U . . .
H02Q H 1.093804 0.389980 0.486563 0.062 Uiso 1 1 calc R . . . .
C02H C 1.0691(7) 0.36637(17) 0.5617(6) 0.051(3) Uani 1 1 d G U . . .
H02H H 1.062083 0.377536 0.596875 0.061 Uiso 1 1 calc R . . . .
C02J C 1.1182(6) 0.31698(18) 0.7107(6) 0.050(3) Uani 1 1 d . U . . .
C02B C 1.1366(7) 0.29380(19) 0.6926(6) 0.053(3) Uani 1 1 d G U . . .
H02B H 1.102529 0.285923 0.655247 0.063 Uiso 1 1 calc R . . . .
C031 C 1.2058(7) 0.28241(15) 0.7303(7) 0.055(3) Uani 1 1 d G U . . .
H031 H 1.218150 0.266909 0.718240 0.066 Uiso 1 1 calc R . . . .
C03K C 1.2567(6) 0.2942(2) 0.7861(7) 0.060(3) Uani 1 1 d G U . . .
H03K H 1.303084 0.286571 0.811390 0.072 Uiso 1 1 calc R . . . .
C021 C 1.2384(7) 0.3174(2) 0.8042(6) 0.058(3) Uani 1 1 d G U . . .
H021 H 1.272398 0.325246 0.841548 0.070 Uiso 1 1 calc R . . . .
C02I C 1.1691(7) 0.32876(15) 0.7665(7) 0.053(3) Uani 1 1 d G U . . .
H02I H 1.156777 0.344260 0.778556 0.064 Uiso 1 1 calc R . . . .
C02M C 0.7135(7) 0.2923(2) 1.0687(5) 0.047(3) Uani 1 1 d . U . . .
C03L C 0.6584(7) 0.27777(19) 1.0973(6) 0.054(3) Uani 1 1 d G U . . .
H03L H 0.625706 0.266967 1.067595 0.065 Uiso 1 1 calc R . . . .
C04U C 0.6523(7) 0.2794(2) 1.1703(6) 0.059(3) Uani 1 1 d G U . . .
H04U H 0.615417 0.269708 1.189478 0.071 Uiso 1 1 calc R . . . .
C04Z C 0.7012(8) 0.2955(2) 1.2147(5) 0.061(4) Uani 1 1 d G U . . .
H04Z H 0.697072 0.296647 1.263597 0.073 Uiso 1 1 calc R . . . .
C04Y C 0.7563(7) 0.3100(2) 1.1861(6) 0.061(3) Uani 1 1 d G U . . .
H04Y H 0.789017 0.320845 1.215836 0.073 Uiso 1 1 calc R . . . .
C01V C 0.7624(7) 0.30840(19) 1.1131(6) 0.052(3) Uani 1 1 d G U . . .
H01X H 0.799307 0.318104 1.093953 0.063 Uiso 1 1 calc R . . . .
C02O C 1.1322(9) 0.3329(3) 0.9576(7) 0.074(4) Uani 1 1 d . U . . .
H02O H 1.112530 0.336833 0.909539 0.088 Uiso 1 1 calc R . . . .
C037 C 1.1325(9) 0.3499(2) 1.0118(8) 0.067(4) Uani 1 1 d G U . . .
C17 C 1.1619(10) 0.3440(2) 1.0836(7) 0.076(4) Uani 1 1 d G U . . .
H17 H 1.162113 0.355375 1.119848 0.091 Uiso 1 1 calc R . . . .
C18 C 1.1910(10) 0.3212(3) 1.1014(7) 0.086(4) Uani 1 1 d G U . . .
H18 H 1.210727 0.317229 1.149529 0.103 Uiso 1 1 calc R . . . .
C2 C 1.1908(10) 0.3042(2) 1.0473(10) 0.089(4) Uani 1 1 d G U . . .
H2 H 1.210243 0.288885 1.059215 0.106 Uiso 1 1 calc R . . . .
C24 C 1.1613(10) 0.3100(2) 0.9754(9) 0.085(4) Uani 1 1 d G U . . .
H24 H 1.161144 0.298687 0.939221 0.102 Uiso 1 1 calc R . . . .
C02X C 0.6155(7) 0.42364(17) 1.0018(8) 0.058(3) Uani 1 1 d . U . . .
C02K C 0.6973(7) 0.4304(2) 1.0050(8) 0.059(3) Uani 1 1 d G U . . .
H02K H 0.736919 0.419135 0.998738 0.071 Uiso 1 1 calc R . . . .
C03S C 0.7200(6) 0.4541(2) 1.0175(9) 0.066(4) Uani 1 1 d G U . . .
H03S H 0.774816 0.458663 1.019645 0.079 Uiso 1 1 calc R . . . .
C04J C 0.6609(8) 0.47100(17) 1.0269(9) 0.072(4) Uani 1 1 d G U . . .
H04J H 0.676071 0.486849 1.035280 0.086 Uiso 1 1 calc R . . . .
C04I C 0.5790(7) 0.4642(2) 1.0237(9) 0.072(4) Uani 1 1 d G U . . .
H04I H 0.539428 0.475507 1.030006 0.086 Uiso 1 1 calc R . . . .
C03Z C 0.5563(6) 0.4405(2) 1.0112(8) 0.065(4) Uani 1 1 d G U . . .
H03Z H 0.501529 0.435979 1.009100 0.078 Uiso 1 1 calc R . . . .
C03P C 0.5126(12) 0.4504(4) 0.5460(12) 0.060(3) Uani 1 1 d . U . . .
H03P H 0.485267 0.441375 0.507570 0.071 Uiso 1 1 calc R . . . .
C03Y C 0.6010(12) 0.4774(4) 0.6638(12) 0.060(3) Uani 1 1 d . U . . .
H03Y H 0.629099 0.486415 0.701909 0.071 Uiso 1 1 calc R . . . .
C04H C 0.5322(13) 0.4874(4) 0.6139(12) 0.061(4) Uani 1 1 d . U . . .
H04H H 0.515895 0.503063 0.620250 0.073 Uiso 1 1 calc R . . . .
C04V C 0.4903(13) 0.4740(4) 0.5567(12) 0.063(4) Uani 1 1 d . U . . .
H04V H 0.446880 0.480837 0.525042 0.075 Uiso 1 1 calc R . . . .
C050 C 0.7539(8) 0.25401(18) 0.6019(9) 0.077(4) Uani 1 1 d . U . . .
H050 H 0.773527 0.238502 0.608983 0.092 Uiso 1 1 calc R . . . .
C22 C 0.8091(6) 0.2730(2) 0.6072(9) 0.072(4) Uani 1 1 d G U . . .
H22 H 0.865638 0.270110 0.617829 0.086 Uiso 1 1 calc R . . . .
C039 C 0.7799(7) 0.2961(2) 0.5966(8) 0.058(3) Uani 1 1 d G U . . .
C02U C 0.6954(7) 0.30038(17) 0.5806(8) 0.060(3) Uani 1 1 d G U . . .
H02U H 0.675824 0.315886 0.573525 0.072 Uiso 1 1 calc R . . . .
C02V C 0.6402(6) 0.2814(2) 0.5753(9) 0.068(4) Uani 1 1 d G U . . .
H02V H 0.583713 0.284279 0.564678 0.081 Uiso 1 1 calc R . . . .
C04R C 0.6695(8) 0.2583(2) 0.5860(9) 0.073(4) Uani 1 1 d G U . . .
H04R H 0.632563 0.245586 0.582406 0.087 Uiso 1 1 calc R . . . .
C15 C 0.7026(9) 0.2555(2) 0.8057(9) 0.068(4) Uani 1 1 d . U . . .
C04A C 0.6830(8) 0.2314(3) 0.8040(9) 0.071(4) Uani 1 1 d G U . . .
H04A H 0.631756 0.226451 0.813147 0.086 Uiso 1 1 calc R . . . .
C13 C 0.7402(10) 0.21469(19) 0.7888(10) 0.081(4) Uani 1 1 d G U . . .
H13 H 0.727096 0.198565 0.787749 0.097 Uiso 1 1 calc R . . . .
C29 C 0.8168(9) 0.2221(3) 0.7752(10) 0.086(4) Uani 1 1 d G U . . .
H29 H 0.855032 0.210915 0.765048 0.104 Uiso 1 1 calc R . . . .
C34 C 0.8363(8) 0.2462(3) 0.7768(10) 0.089(4) Uani 1 1 d G U . . .
H34 H 0.887628 0.251151 0.767745 0.107 Uiso 1 1 calc R . . . .
C02N C 0.7792(10) 0.2629(2) 0.7921(10) 0.085(4) Uani 1 1 d G U . . .
H02N H 0.792289 0.279038 0.793144 0.102 Uiso 1 1 calc R . . . .
C11 C 0.9061(7) 0.4104(2) 1.1396(8) 0.069(4) Uani 1 1 d . U . . .
H11 H 0.953716 0.417173 1.127827 0.083 Uiso 1 1 calc R . . . .
C154 C 0.8643(9) 0.4216(2) 1.1889(8) 0.074(4) Uani 1 1 d G U . . .
H154 H 0.883952 0.435929 1.210015 0.089 Uiso 1 1 calc R . . . .
C130 C 0.7932(8) 0.4114(2) 1.2065(7) 0.072(4) Uani 1 1 d G U . . .
H130 H 0.765233 0.418929 1.239441 0.086 Uiso 1 1 calc R . . . .
C23 C 0.7639(7) 0.3900(2) 1.1749(7) 0.063(4) Uani 1 1 d G U . . .
H23 H 0.716277 0.383174 1.186678 0.076 Uiso 1 1 calc R . . . .
C01X C 0.8057(8) 0.37875(19) 1.1256(7) 0.055(3) Uani 1 1 d G U . . .
H01Y H 0.786039 0.364418 1.104490 0.066 Uiso 1 1 calc R . . . .
C01A C 0.8768(8) 0.3889(2) 1.1080(7) 0.055(3) Uani 1 1 d G U . . .
Cl5 Cl 0.2329(7) 0.24856(18) 0.9065(7) 0.139(4) Uani 1 1 d . . . . .
Cl7 Cl 1.0799(7) 0.2252(2) 0.8535(7) 0.163(5) Uani 1 1 d . . . . .

loop_
_atom_site_aniso_label
_atom_site_aniso_U_11
_atom_site_aniso_U_22
_atom_site_aniso_U_33
_atom_site_aniso_U_23
_atom_site_aniso_U_13
_atom_site_aniso_U_12
Au01 0.0315(3) 0.0381(3) 0.0538(4) 0.0001(3) 0.0063(3) -0.0009(2)
Au02 0.0303(3) 0.0373(3) 0.0586(4) -0.0035(3) 0.0075(3) 0.0007(2)
Au03 0.0295(3) 0.0351(3) 0.0497(4) 0.0007(3) 0.0060(3) -0.0009(2)
Au04 0.0296(3) 0.0336(3) 0.0526(4) 0.0008(3) 0.0082(3) -0.0007(2)
Au05 0.0305(3) 0.0397(3) 0.0495(4) 0.0008(3) 0.0050(3) 0.0002(2)
Au06 0.0300(3) 0.0389(3) 0.0526(4) 0.0012(3) 0.0051(3) -0.0016(2)
Au07 0.0332(3) 0.0353(3) 0.0558(4) 0.0016(3) 0.0078(3) -0.0023(2)
Au08 0.0312(3) 0.0410(3) 0.0520(4) -0.0010(3) 0.0067(3) 0.0000(2)
Au09 0.0355(3) 0.0344(3) 0.0553(4) 0.0015(3) 0.0085(3) 0.0001(2)
Au0A 0.0312(3) 0.0379(3) 0.0538(4) 0.0000(3) 0.0067(3) 0.0008(2)
Au0B 0.0304(3) 0.0445(4) 0.0552(4) -0.0042(3) 0.0084(3) -0.0006(3)
Au0C 0.0309(3) 0.0362(3) 0.0585(4) -0.0022(3) 0.0081(3) 0.0000(2)
Au0D 0.0378(4) 0.0372(3) 0.0552(4) 0.0007(3) 0.0041(3) -0.0037(3)
Au0E 0.0369(3) 0.0369(3) 0.0535(4) 0.0040(3) 0.0049(3) -0.0023(3)
Ag0F 0.0358(6) 0.0376(6) 0.0555(7) 0.0002(5) 0.0118(5) 0.0023(4)
Ag0G 0.0357(6) 0.0398(6) 0.0523(7) 0.0002(5) 0.0108(5) -0.0013(4)
Ag0H 0.0326(6) 0.0361(6) 0.0626(8) 0.0009(5) 0.0078(5) 0.0009(4)
Ag0I 0.0377(6) 0.0368(6) 0.0529(7) -0.0005(5) 0.0080(5) 0.0009(4)
P00J 0.034(2) 0.040(2) 0.053(3) -0.0029(17) 0.0121(17) 0.0006(16)
P00K 0.045(2) 0.036(2) 0.054(3) 0.0009(18) 0.0005(19) -0.0030(17)
P00L 0.0300(19) 0.045(2) 0.050(3) 0.0051(17) 0.0036(17) -0.0002(16)
Cl2 0.056(3) 0.048(2) 0.071(3) 0.002(2) 0.021(2) -0.0030(18)
P00N 0.034(2) 0.048(2) 0.046(2) 0.0009(18) 0.0043(17) 0.0033(17)
P00O 0.034(2) 0.046(2) 0.054(3) 0.0039(18) 0.0057(18) 0.0040(17)
P00P 0.034(2) 0.051(2) 0.051(3) 0.0054(19) 0.0005(18) -0.0068(17)
P00Q 0.031(2) 0.035(2) 0.069(3) -0.0065(18) 0.0093(19) -0.0005(15)
Cl 0.041(2) 0.055(2) 0.070(3) 0.010(2) 0.0139(19) 0.0067(17)
P00S 0.036(2) 0.036(2) 0.058(3) -0.0005(17) 0.0067(18) -0.0046(16)
P00T 0.034(2) 0.038(2) 0.064(3) -0.0088(18) 0.0110(19) 0.0016(16)
P00U 0.034(2) 0.050(2) 0.052(3) -0.0045(19) 0.0060(18) -0.0003(17)
P00V 0.045(2) 0.038(2) 0.056(3) 0.0004(18) 0.0090(19) -0.0027(17)
P00W 0.041(2) 0.038(2) 0.056(3) 0.0065(18) 0.0041(19) -0.0015(16)
Cl3 0.050(2) 0.045(2) 0.091(4) 0.011(2) 0.017(2) 0.0124(18)
Cl1 0.055(2) 0.055(2) 0.062(3) -0.013(2) 0.010(2) -0.0032(19)
C016 0.042(5) 0.051(6) 0.059(6) -0.003(5) 0.010(5) -0.004(5)
C01E 0.047(6) 0.055(6) 0.061(6) -0.002(5) 0.009(5) 0.003(5)
C02R 0.052(6) 0.059(6) 0.060(6) -0.002(5) 0.005(5) 0.005(5)
C028 0.045(6) 0.057(6) 0.058(6) -0.005(5) 0.006(5) 0.002(5)
C1 0.042(5) 0.062(6) 0.064(6) -0.001(5) 0.012(5) -0.002(5)
C02Z 0.038(5) 0.061(6) 0.059(6) -0.004(5) 0.009(5) 0.000(5)
C017 0.041(5) 0.048(5) 0.058(6) 0.002(5) 0.009(5) -0.001(5)
C01S 0.048(6) 0.052(6) 0.058(6) 0.008(5) 0.010(5) -0.004(5)
C03Q 0.058(6) 0.063(6) 0.066(6) 0.009(5) 0.017(5) -0.002(5)
C04M 0.059(6) 0.062(6) 0.070(6) 0.008(5) 0.011(5) -0.005(5)
C04D 0.054(6) 0.054(6) 0.068(6) 0.004(5) 0.007(5) -0.003(5)
C01M 0.046(5) 0.052(6) 0.062(6) 0.001(5) 0.009(5) -0.003(5)
C019 0.038(6) 0.037(6) 0.043(7) -0.004(5) -0.003(6) -0.005(5)
C01B 0.038(7) 0.042(7) 0.054(8) -0.007(6) 0.009(6) 0.000(6)
C01D 0.049(6) 0.055(6) 0.062(6) 0.004(5) 0.019(5) -0.002(5)
C032 0.056(6) 0.063(6) 0.071(6) 0.001(5) 0.013(5) -0.003(5)
C87 0.060(6) 0.071(6) 0.076(6) 0.004(6) 0.014(6) -0.005(5)
C033 0.060(6) 0.071(6) 0.079(6) 0.009(6) 0.018(6) -0.004(5)
C03O 0.059(6) 0.071(6) 0.074(6) 0.005(6) 0.019(5) 0.002(5)
C03E 0.052(6) 0.066(6) 0.068(6) 0.001(5) 0.016(5) 0.000(5)
C01F 0.042(7) 0.046(7) 0.045(7) 0.006(6) -0.002(6) 0.003(6)
C01G 0.047(7) 0.051(7) 0.050(8) 0.001(6) 0.008(6) 0.002(6)
C01H 0.054(6) 0.051(6) 0.062(6) 0.001(5) 0.011(5) 0.002(5)
C02S 0.058(6) 0.051(6) 0.065(6) 0.003(5) 0.005(5) 0.003(5)
C044 0.067(6) 0.059(6) 0.068(6) -0.006(5) 0.006(5) -0.002(5)
C03I 0.072(6) 0.068(6) 0.070(6) -0.009(6) 0.009(6) 0.005(6)
C04O 0.072(6) 0.061(6) 0.067(6) -0.004(5) 0.011(6) 0.006(5)
C01U 0.061(6) 0.056(6) 0.064(6) 0.001(5) 0.010(5) 0.001(5)
C01I 0.045(6) 0.066(6) 0.051(6) -0.002(5) 0.020(5) 0.000(5)
C03F 0.061(6) 0.079(6) 0.062(6) 0.002(6) 0.010(5) 0.003(6)
C28 0.073(6) 0.090(7) 0.071(7) 0.003(6) 0.009(6) 0.004(6)
C55 0.076(7) 0.095(7) 0.081(7) 0.012(6) 0.010(6) 0.003(6)
C153 0.071(6) 0.085(7) 0.077(7) 0.013(6) 0.011(6) 0.002(6)
C70 0.058(6) 0.074(6) 0.064(6) 0.011(5) 0.012(5) 0.005(5)
C01K 0.042(7) 0.044(7) 0.042(7) -0.006(6) 0.001(6) 0.004(6)
C01L 0.051(6) 0.052(6) 0.059(6) -0.006(5) 0.008(5) 0.001(5)
C03N 0.052(6) 0.053(6) 0.054(6) -0.007(5) 0.011(5) 0.002(5)
C04L 0.057(6) 0.063(6) 0.060(6) -0.009(5) 0.008(5) 0.002(5)
C04P 0.054(6) 0.068(6) 0.062(6) -0.004(5) 0.010(5) 0.001(5)
C03V 0.054(6) 0.058(6) 0.059(6) -0.004(5) 0.012(5) -0.003(5)
C02T 0.054(6) 0.052(6) 0.058(6) -0.003(5) 0.012(5) 0.000(5)
C01N 0.055(6) 0.051(6) 0.061(6) 0.007(5) 0.011(5) 0.000(5)
C01P 0.039(5) 0.050(5) 0.050(6) -0.004(5) 0.013(5) 0.002(5)
C01J 0.042(5) 0.047(5) 0.050(6) -0.001(5) 0.004(5) 0.001(5)
C02F 0.040(5) 0.054(6) 0.045(6) -0.007(5) -0.001(5) -0.002(5)
C03B 0.047(6) 0.059(6) 0.056(6) -0.009(5) 0.006(5) -0.002(5)
C02Y 0.052(6) 0.059(6) 0.055(6) -0.007(5) 0.014(5) 0.000(5)
C026 0.045(5) 0.054(6) 0.053(6) -0.006(5) 0.010(5) -0.001(5)
C01R 0.051(6) 0.048(5) 0.060(6) 0.001(5) 0.006(5) 0.002(5)
C024 0.050(6) 0.044(5) 0.055(6) 0.000(5) 0.004(5) 0.001(5)
C045 0.057(6) 0.050(6) 0.061(6) 0.000(5) 0.008(5) -0.007(5)
C04T 0.062(6) 0.050(6) 0.067(6) -0.005(5) 0.004(5) -0.011(5)
C049 0.058(6) 0.050(6) 0.064(6) -0.004(5) 0.005(5) -0.005(5)
C035 0.058(6) 0.051(6) 0.060(6) -0.002(5) 0.008(5) 0.000(5)
C01T 0.051(6) 0.049(6) 0.057(6) 0.005(5) 0.015(5) 0.005(5)
C01Y 0.054(6) 0.049(6) 0.057(6) 0.004(5) 0.011(5) 0.000(5)
C01C 0.060(6) 0.058(6) 0.060(6) 0.007(5) 0.009(5) 0.003(5)
C03J 0.066(6) 0.066(6) 0.072(6) 0.004(5) 0.008(5) 0.002(5)
C04B 0.063(6) 0.064(6) 0.073(6) 0.009(5) 0.010(5) 0.004(5)
C04S 0.060(6) 0.059(6) 0.071(6) 0.004(5) 0.010(5) 0.004(5)
C03R 0.055(6) 0.051(6) 0.061(6) 0.000(5) 0.007(5) 0.004(5)
C01Z 0.047(7) 0.033(6) 0.048(7) 0.000(6) 0.006(6) -0.008(5)
C020 0.048(6) 0.060(6) 0.059(6) 0.000(5) 0.019(5) 0.003(5)
C02P 0.052(6) 0.058(6) 0.061(6) 0.002(5) 0.015(5) -0.006(5)
C04N 0.059(6) 0.065(6) 0.065(6) -0.002(5) 0.012(5) -0.004(5)
C27 0.065(6) 0.073(6) 0.066(6) -0.002(6) 0.011(5) 0.000(6)
C04X 0.064(6) 0.074(6) 0.065(6) -0.006(6) 0.007(5) 0.001(6)
C03T 0.056(6) 0.065(6) 0.063(6) -0.003(5) 0.014(5) 0.002(5)
C022 0.036(5) 0.052(5) 0.047(6) 0.003(5) 0.006(5) -0.003(5)
C025 0.045(5) 0.057(6) 0.051(6) 0.000(5) 0.006(5) -0.002(5)
C036 0.052(6) 0.062(6) 0.048(6) -0.003(5) 0.015(5) 0.004(5)
C051 0.055(6) 0.068(6) 0.058(6) -0.002(5) 0.015(5) 0.003(5)
C04G 0.053(6) 0.066(6) 0.055(6) -0.004(5) 0.007(5) -0.003(5)
C03W 0.046(5) 0.059(6) 0.050(6) 0.001(5) 0.006(5) 0.001(5)
C027 0.042(6) 0.061(6) 0.070(6) 0.011(5) 0.006(5) -0.002(5)
C04C 0.058(6) 0.065(6) 0.070(6) 0.015(5) 0.005(5) -0.001(5)
C04Q 0.059(6) 0.075(6) 0.072(6) 0.017(6) 0.008(5) -0.001(6)
C03M 0.059(6) 0.075(6) 0.075(6) 0.017(6) 0.001(6) -0.003(6)
C04F 0.056(6) 0.069(6) 0.080(6) 0.009(6) 0.001(6) -0.004(5)
C03C 0.055(6) 0.066(6) 0.079(6) 0.011(6) 0.005(5) -0.002(5)
C029 0.044(5) 0.051(6) 0.056(6) 0.003(5) 0.004(5) -0.001(5)
C01W 0.046(6) 0.058(6) 0.056(6) 0.003(5) 0.004(5) -0.008(5)
C046 0.049(6) 0.064(6) 0.062(6) 0.000(5) 0.003(5) -0.007(5)
C043 0.052(6) 0.061(6) 0.067(6) 0.001(5) 0.007(5) -0.008(5)
C03H 0.054(6) 0.056(6) 0.068(6) -0.001(5) 0.001(5) -0.009(5)
C01Q 0.049(6) 0.055(6) 0.061(6) 0.002(5) 0.004(5) -0.003(5)
C02A 0.054(6) 0.054(6) 0.059(6) 0.006(5) 0.009(5) 0.000(5)
C01O 0.057(6) 0.051(6) 0.061(6) 0.004(5) 0.008(5) 0.003(5)
C03X 0.064(6) 0.054(6) 0.064(6) 0.006(5) 0.008(5) 0.006(5)
C047 0.069(6) 0.065(6) 0.071(6) 0.003(6) 0.007(6) 0.010(5)
C04E 0.066(6) 0.069(6) 0.076(6) 0.003(6) 0.009(6) 0.006(5)
C02C 0.057(6) 0.060(6) 0.065(6) 0.002(5) 0.014(5) 0.003(5)
C02D 0.049(6) 0.044(5) 0.057(6) 0.004(5) 0.000(5) -0.006(5)
C03A 0.054(6) 0.054(6) 0.064(6) 0.002(5) 0.006(5) -0.004(5)
C03D 0.058(6) 0.059(6) 0.066(6) -0.004(5) 0.002(5) 0.000(5)
C041 0.052(6) 0.053(6) 0.065(6) -0.008(5) 0.007(5) -0.001(5)
C04K 0.053(6) 0.054(6) 0.067(6) 0.001(5) 0.009(5) -0.004(5)
C034 0.053(6) 0.052(6) 0.060(6) 0.000(5) 0.005(5) -0.006(5)
C02E 0.044(5) 0.052(5) 0.054(6) -0.006(5) 0.006(5) 0.002(5)
C023 0.047(5) 0.053(6) 0.054(6) -0.006(5) 0.007(5) 0.005(5)
C042 0.045(5) 0.061(6) 0.059(6) -0.002(5) 0.006(5) -0.001(5)
C02W 0.043(5) 0.063(6) 0.054(6) -0.001(5) 0.003(5) 0.001(5)
C02Q 0.048(6) 0.057(6) 0.049(6) 0.001(5) 0.005(5) -0.002(5)
C02H 0.043(5) 0.055(6) 0.054(6) -0.004(5) 0.009(5) -0.005(5)
C02J 0.040(5) 0.045(5) 0.064(6) -0.002(5) 0.008(5) 0.003(5)
C02B 0.044(5) 0.051(6) 0.063(6) -0.003(5) 0.006(5) -0.001(5)
C031 0.050(6) 0.052(6) 0.063(6) -0.002(5) 0.007(5) -0.001(5)
C03K 0.050(6) 0.058(6) 0.070(6) 0.000(5) 0.006(5) 0.002(5)
C021 0.049(6) 0.056(6) 0.068(6) -0.004(5) 0.007(5) -0.001(5)
C02I 0.047(6) 0.052(6) 0.062(6) -0.006(5) 0.016(5) 0.001(5)
C02M 0.046(5) 0.047(5) 0.049(6) 0.008(5) 0.012(5) 0.003(5)
C03L 0.051(6) 0.054(6) 0.059(6) 0.009(5) 0.014(5) -0.001(5)
C04U 0.057(6) 0.058(6) 0.062(6) 0.010(5) 0.012(5) 0.001(5)
C04Z 0.057(6) 0.061(6) 0.064(6) 0.006(5) 0.008(5) 0.005(5)
C04Y 0.056(6) 0.061(6) 0.064(6) 0.004(5) 0.008(5) 0.001(5)
C01V 0.050(6) 0.053(6) 0.055(6) 0.005(5) 0.010(5) 0.001(5)
C02O 0.063(6) 0.069(6) 0.088(7) 0.003(6) 0.012(6) 0.002(6)
C037 0.058(6) 0.063(6) 0.078(7) 0.012(6) 0.010(6) -0.007(5)
C17 0.064(6) 0.075(6) 0.086(7) 0.015(6) 0.007(6) -0.007(6)
C18 0.072(7) 0.086(7) 0.098(7) 0.016(6) 0.008(6) -0.005(6)
C2 0.076(7) 0.085(7) 0.104(7) 0.009(6) 0.015(6) -0.006(6)
C24 0.073(7) 0.079(7) 0.102(7) 0.002(6) 0.013(6) 0.001(6)
C02X 0.055(6) 0.055(6) 0.061(6) -0.006(5) 0.004(5) 0.000(5)
C02K 0.055(6) 0.055(6) 0.067(6) -0.007(5) 0.006(5) -0.002(5)
C03S 0.060(6) 0.061(6) 0.075(6) -0.010(5) 0.003(5) -0.007(5)
C04J 0.068(6) 0.064(6) 0.079(7) -0.008(6) 0.000(6) -0.007(5)
C04I 0.068(6) 0.066(6) 0.078(7) -0.010(6) 0.001(6) -0.004(5)
C03Z 0.061(6) 0.062(6) 0.069(6) -0.010(5) 0.007(5) -0.002(5)
C03P 0.056(6) 0.059(6) 0.062(6) 0.002(5) 0.005(5) 0.007(5)
C03Y 0.059(6) 0.055(6) 0.065(6) 0.003(5) 0.010(5) 0.000(5)
C04H 0.060(6) 0.057(6) 0.067(6) 0.004(5) 0.012(5) 0.009(5)
C04V 0.060(6) 0.062(6) 0.065(6) 0.001(5) 0.009(5) 0.011(5)
C050 0.071(6) 0.070(6) 0.088(7) 0.000(6) 0.009(6) 0.001(6)
C22 0.065(6) 0.066(6) 0.084(7) 0.003(6) 0.009(6) -0.002(5)
C039 0.048(6) 0.056(6) 0.072(6) -0.004(5) 0.015(5) -0.001(5)
C02U 0.049(6) 0.055(6) 0.073(6) -0.003(5) 0.007(5) -0.003(5)
C02V 0.059(6) 0.064(6) 0.078(7) -0.004(6) 0.007(6) -0.001(5)
C04R 0.067(6) 0.067(6) 0.083(7) -0.002(6) 0.011(6) -0.003(6)
C15 0.063(6) 0.069(6) 0.074(7) -0.007(6) 0.013(6) 0.012(6)
C04A 0.071(6) 0.067(6) 0.073(7) -0.005(6) 0.007(6) 0.011(6)
C13 0.082(7) 0.074(6) 0.083(7) -0.006(6) 0.007(6) 0.011(6)
C29 0.087(7) 0.082(7) 0.089(7) -0.005(6) 0.013(6) 0.012(6)
C34 0.086(7) 0.088(7) 0.095(7) -0.008(6) 0.019(6) 0.011(6)
C02N 0.078(7) 0.084(7) 0.093(7) -0.009(6) 0.015(6) 0.007(6)
C11 0.065(6) 0.073(6) 0.070(6) -0.008(6) 0.015(5) -0.005(5)
C154 0.070(6) 0.080(6) 0.075(7) -0.007(6) 0.022(6) -0.009(6)
C130 0.064(6) 0.080(6) 0.073(6) -0.008(6) 0.020(6) -0.004(6)
C23 0.053(6) 0.075(6) 0.062(6) -0.001(5) 0.012(5) -0.004(5)
C01X 0.048(6) 0.065(6) 0.052(6) 0.000(5) 0.013(5) -0.004(5)
C01A 0.052(6) 0.061(6) 0.055(6) -0.004(5) 0.016(5) -0.004(5)
Cl5 0.139(8) 0.111(7) 0.171(10) 0.042(6) 0.043(7) 0.020(6)
Cl7 0.169(10) 0.156(9) 0.190(12) -0.063(8) 0.108(9) -0.028(8)

loop_
_atom_type_symbol
_atom_type_description
_atom_type_scat_dispersion_real
_atom_type_scat_dispersion_imag
_atom_type_scat_source
C C 0.0181 0.0091 'International Tables Vol C Tables 4.2.6.8 and 6.1.1.4'
H H 0.0000 0.0000 'International Tables Vol C Tables 4.2.6.8 and 6.1.1.4'
Ag Ag 0.1306 4.2820 'International Tables Vol C Tables 4.2.6.8 and 6.1.1.4'
Au Au -4.4197 7.2980 'International Tables Vol C Tables 4.2.6.8 and 6.1.1.4'
Cl Cl 0.3639 0.7018 'International Tables Vol C Tables 4.2.6.8 and 6.1.1.4'
P P 0.2955 0.4335 'International Tables Vol C Tables 4.2.6.8 and 6.1.1.4'

loop_
_geom_angle_atom_site_label_1
_geom_angle_atom_site_label_2
_geom_angle_atom_site_label_3
_geom_angle
_geom_angle_site_symmetry_1
_geom_angle_site_symmetry_3
_geom_angle_publ_flag
Au04 Au01 Au06 66.44(2) . . ?
Au04 Au01 Au07 61.43(2) . . ?
Au04 Au01 Au0C 58.85(2) . . ?
Au04 Au01 Ag0H 61.53(3) . . ?
Au04 Au01 Ag0I 57.63(3) . . ?
Au06 Au01 Ag0H 58.66(3) . . ?
Au06 Au01 Ag0I 61.03(3) . . ?
Au07 Au01 Au06 122.20(3) . . ?
Au07 Au01 Au0C 60.02(2) . . ?
Au07 Au01 Ag0H 111.34(4) . . ?
Au07 Au01 Ag0I 70.92(3) . . ?
Au0C Au01 Au06 110.68(3) . . ?
Au0C Au01 Ag0H 59.48(3) . . ?
Au0C Au01 Ag0I 112.19(4) . . ?
Ag0I Au01 Ag0H 105.87(4) . . ?
P00L Au01 Au04 160.17(11) . . ?
P00L Au01 Au06 97.15(11) . . ?
P00L Au01 Au07 126.16(11) . . ?
P00L Au01 Au0C 140.70(11) . . ?
P00L Au01 Ag0H 120.66(11) . . ?
P00L Au01 Ag0I 105.35(11) . . ?
Au04 Au02 Au03 57.19(2) . . ?
Au04 Au02 Au05 96.19(3) . . ?
Au04 Au02 Au0A 59.89(2) . . ?
Au04 Au02 Au0C 57.53(2) . . ?
Au04 Au02 Ag0G 59.56(3) . . ?
Au04 Au02 Ag0H 61.07(3) . . ?
Au05 Au02 Au03 52.79(2) . . ?
Au05 Au02 Au0C 152.61(3) . . ?
Au05 Au02 Ag0G 118.10(3) . . ?
Au05 Au02 Ag0H 104.34(4) . . ?
Au0A Au02 Au03 73.44(2) . . ?
Au0A Au02 Au05 61.22(2) . . ?
Au0A Au02 Au0C 105.24(3) . . ?
Au0A Au02 Ag0G 57.40(3) . . ?
Au0A Au02 Ag0H 116.14(4) . . ?
Au0C Au02 Au03 101.76(3) . . ?
Au0C Au02 Ag0G 58.01(3) . . ?
Au0C Au02 Ag0H 58.15(3) . . ?
Ag0G Au02 Au03 112.96(3) . . ?
Ag0H Au02 Au03 55.47(3) . . ?
Ag0H Au02 Ag0G 108.38(4) . . ?
P00T Au02 Au03 135.87(12) . . ?
P00T Au02 Au04 150.29(11) . . ?
P00T Au02 Au05 112.31(11) . . ?
P00T Au02 Au0A 141.76(13) . . ?
P00T Au02 Au0C 92.98(11) . . ?
P00T Au02 Ag0G 110.16(12) . . ?
P00T Au02 Ag0H 102.06(12) . . ?
Au04 Au03 Au02 56.17(2) . . ?
Au04 Au03 Au08 110.01(3) . . ?
Au04 Au03 Au0B 136.28(3) . . ?
Au04 Au03 Au0E 125.67(3) . . ?
Au04 Au03 Ag0F 58.92(3) . . ?
Au04 Au03 Ag0H 63.39(3) . . ?
Au05 Au03 Au02 61.47(2) . . ?
Au05 Au03 Au04 102.06(3) . . ?
Au05 Au03 Au06 169.13(3) . . ?
Au05 Au03 Au08 121.94(3) . . ?
Au05 Au03 Au0B 60.92(2) . . ?
Au05 Au03 Au0D 63.22(3) . . ?
Au05 Au03 Au0E 129.66(3) . . ?
Au05 Au03 Ag0F 93.48(3) . . ?
Au05 Au03 Ag0H 118.35(4) . . ?
Au06 Au03 Au02 113.82(3) . . ?
Au06 Au03 Au04 68.28(2) . . ?
Au06 Au03 Au08 59.88(2) . . ?
Au06 Au03 Au0B 122.24(3) . . ?
Au06 Au03 Au0E 61.10(2) . . ?
Au06 Au03 Ag0F 77.36(3) . . ?
Au06 Au03 Ag0H 62.72(3) . . ?
Au08 Au03 Au02 165.14(3) . . ?
Au08 Au03 Au0B 62.37(2) . . ?
Au08 Au03 Au0E 59.41(2) . . ?
Au08 Au03 Ag0F 66.31(3) . . ?
Au08 Au03 Ag0H 119.08(4) . . ?
Au0B Au03 Au02 122.31(3) . . ?
Au0B Au03 Ag0F 80.98(3) . . ?
Au0D Au03 Au02 96.77(3) . . ?
Au0D Au03 Au04 152.53(4) . . ?
Au0D Au03 Au06 127.65(3) . . ?
Au0D Au03 Au08 97.37(3) . . ?
Au0D Au03 Au0B 59.33(2) . . ?
Au0D Au03 Au0E 66.75(3) . . ?
Au0D Au03 Ag0F 139.82(4) . . ?
Au0D Au03 Ag0H 101.72(3) . . ?
Au0E Au03 Au02 131.52(3) . . ?
Au0E Au03 Au0B 89.24(3) . . ?
Au0E Au03 Ag0F 122.72(4) . . ?
Au0E Au03 Ag0H 76.59(3) . . ?
Ag0F Au03 Au02 99.66(3) . . ?
Ag0H Au03 Au02 62.06(3) . . ?
Ag0H Au03 Au0B 160.10(4) . . ?
Ag0H Au03 Ag0F 118.39(4) . . ?
Au01 Au04 Au02 118.95(3) . . ?
Au01 Au04 Au03 108.56(3) . . ?
Au01 Au04 Au06 59.49(2) . . ?
Au01 Au04 Au07 60.61(2) . . ?
Au01 Au04 Au0A 172.87(3) . . ?
Au01 Au04 Au0C 63.23(3) . . ?
Au01 Au04 Ag0F 120.86(4) . . ?
Au01 Au04 Ag0G 113.66(4) . . ?
Au01 Au04 Ag0H 63.57(3) . . ?
Au01 Au04 Ag0I 65.72(3) . . ?
Au02 Au04 Au03 66.63(3) . . ?
Au02 Au04 Au06 111.77(3) . . ?
Au02 Au04 Au07 116.90(3) . . ?
Au02 Au04 Au0A 62.18(2) . . ?
Au02 Au04 Au0C 65.53(2) . . ?
Au02 Au04 Ag0F 110.43(4) . . ?
Au02 Au04 Ag0G 65.14(3) . . ?
Au02 Au04 Ag0H 64.12(3) . . ?
Au02 Au04 Ag0I 169.21(4) . . ?
Au03 Au04 Au06 55.32(2) . . ?
Au03 Au04 Au07 169.15(3) . . ?
Au03 Au04 Au0A 78.47(3) . . ?
Au03 Au04 Ag0F 63.53(3) . . ?
Au03 Au04 Ag0G 126.67(4) . . ?
Au03 Au04 Ag0H 58.98(3) . . ?
Au07 Au04 Au06 115.21(3) . . ?
Au07 Au04 Ag0G 61.70(3) . . ?
Au07 Au04 Ag0H 112.33(3) . . ?
Au09 Au04 Au01 111.95(3) . . ?
Au09 Au04 Au02 118.80(3) . . ?
Au09 Au04 Au03 125.20(3) . . ?
Au09 Au04 Au06 122.44(3) . . ?
Au09 Au04 Au07 63.25(2) . . ?
Au09 Au04 Au0A 63.34(2) . . ?
Au09 Au04 Au0C 115.76(3) . . ?
Au09 Au04 Ag0F 64.52(3) . . ?
Au09 Au04 Ag0G 64.86(3) . . ?
Au09 Au04 Ag0H 175.30(4) . . ?
Au09 Au04 Ag0I 64.41(3) . . ?
Au0A Au04 Au06 127.30(3) . . ?
Au0A Au04 Au07 112.35(3) . . ?
Au0A Au04 Ag0F 62.89(3) . . ?
Au0A Au04 Ag0G 59.84(3) . . ?
Au0A Au04 Ag0H 120.96(3) . . ?
Au0C Au04 Au03 114.75(3) . . ?
Au0C Au04 Au06 108.68(3) . . ?
Au0C Au04 Au07 61.18(2) . . ?
Au0C Au04 Au0A 113.19(3) . . ?
Au0C Au04 Ag0F 175.74(4) . . ?
Au0C Au04 Ag0G 62.17(3) . . ?
Au0C Au04 Ag0H 61.44(3) . . ?
Au0C Au04 Ag0I 123.49(4) . . ?
Ag0F Au04 Au06 73.78(3) . . ?
Ag0F Au04 Au07 121.27(3) . . ?
Ag0F Au04 Ag0G 115.32(4) . . ?
Ag0F Au04 Ag0H 118.58(4) . . ?
Ag0G Au04 Au06 170.85(4) . . ?
Ag0G Au04 Ag0H 115.01(4) . . ?
Ag0H Au04 Au06 57.21(3) . . ?
Ag0I Au04 Au03 102.88(4) . . ?
Ag0I Au04 Au06 61.12(3) . . ?
Ag0I Au04 Au07 73.88(3) . . ?
Ag0I Au04 Au0A 114.53(3) . . ?
Ag0I Au04 Ag0F 60.67(4) . . ?
Ag0I Au04 Ag0G 123.20(4) . . ?
Ag0I Au04 Ag0H 113.48(4) . . ?
Au02 Au05 Au0A 58.42(2) . . ?
Au03 Au05 Au02 65.75(3) . . ?
Au03 Au05 Au0A 77.98(3) . . ?
Au03 Au05 Au0B 63.13(3) . . ?
Au03 Au05 Au0D 59.70(2) . . ?
Au0B Au05 Au02 128.78(3) . . ?
Au0B Au05 Au0A 106.93(3) . . ?
Au0B Au05 Au0D 58.97(3) . . ?
Au0D Au05 Au02 97.29(3) . . ?
Au0D Au05 Au0A 137.47(3) . . ?
P00N Au05 Au02 121.31(11) . . ?
P00N Au05 Au03 162.60(11) . . ?
P00N Au05 Au0A 92.34(11) . . ?
P00N Au05 Au0B 107.06(11) . . ?
P00N Au05 Au0D 129.55(11) . . ?
Au01 Au06 Au04 54.06(2) . . ?
Au01 Au06 Ag0I 60.71(3) . . ?
Au03 Au06 Au01 104.66(3) . . ?
Au03 Au06 Au04 56.40(2) . . ?
Au03 Au06 Au08 60.80(2) . . ?
Au03 Au06 Au0E 60.71(2) . . ?
Au03 Au06 Ag0H 59.93(3) . . ?
Au03 Au06 Ag0I 98.07(3) . . ?
Au08 Au06 Au01 153.97(3) . . ?
Au08 Au06 Au04 101.98(3) . . ?
Au08 Au06 Au0E 59.57(2) . . ?
Au08 Au06 Ag0H 117.33(4) . . ?
Au08 Au06 Ag0I 98.17(3) . . ?
Au0E Au06 Au01 135.21(3) . . ?
Au0E Au06 Au04 114.20(3) . . ?
Au0E Au06 Ag0H 75.21(3) . . ?
Au0E Au06 Ag0I 154.15(4) . . ?
Ag0H Au06 Au01 62.11(3) . . ?
Ag0H Au06 Au04 58.65(3) . . ?
Ag0H Au06 Ag0I 108.25(4) . . ?
Ag0I Au06 Au04 53.98(3) . . ?
P00P Au06 Au01 86.60(11) . . ?
P00P Au06 Au03 167.58(11) . . ?
P00P Au06 Au04 136.02(11) . . ?
P00P Au06 Au08 110.67(12) . . ?
P00P Au06 Au0E 107.59(11) . . ?
P00P Au06 Ag0H 123.53(12) . . ?
P00P Au06 Ag0I 91.99(11) . . ?
Au01 Au07 Au04 57.96(2) . . ?
Au01 Au07 Au09 104.16(3) . . ?
Au01 Au07 Au0C 61.22(2) . . ?
Au01 Au07 Ag0G 109.88(3) . . ?
Au01 Au07 Ag0I 56.95(3) . . ?
Au04 Au07 Au09 56.29(2) . . ?
Au04 Au07 Au0C 58.18(2) . . ?
Au04 Au07 Ag0G 59.89(3) . . ?
Au04 Au07 Ag0I 52.14(3) . . ?
Au09 Au07 Ag0G 61.83(3) . . ?
Au09 Au07 Ag0I 54.85(3) . . ?
Au0C Au07 Au09 107.23(3) . . ?
Au0C Au07 Ag0G 60.56(3) . . ?
Au0C Au07 Ag0I 102.89(3) . . ?
Ag0G Au07 Ag0I 103.92(4) . . ?
P00S Au07 Au01 143.94(12) . . ?
P00S Au07 Au04 147.90(11) . . ?
P00S Au07 Au09 91.65(11) . . ?
P00S Au07 Au0C 144.02(12) . . ?
P00S Au07 Ag0G 106.17(12) . . ?
P00S Au07 Ag0I 112.98(12) . . ?
Au03 Au08 Au0B 59.99(2) . . ?
Au03 Au08 Ag0F 59.34(3) . . ?
Au06 Au08 Au03 59.32(2) . . ?
Au06 Au08 Au0B 119.30(3) . . ?
Au06 Au08 Au0E 61.42(2) . . ?
Au06 Au08 Ag0F 73.97(3) . . ?
Au0B Au08 Ag0F 76.83(3) . . ?
Au0E Au08 Au03 60.85(2) . . ?
Au0E Au08 Au0B 88.69(3) . . ?
Au0E Au08 Ag0F 117.50(4) . . ?
P00U Au08 Au03 146.57(12) . . ?
P00U Au08 Au06 143.07(11) . . ?
P00U Au08 Au0B 92.62(11) . . ?
P00U Au08 Au0E 143.56(12) . . ?
P00U Au08 Ag0F 98.17(12) . . ?
Au04 Au09 Au07 60.47(2) . . ?
Au04 Au09 Au0A 59.89(2) . . ?
Au04 Au09 Ag0F 59.52(3) . . ?
Au04 Au09 Ag0G 60.29(3) . . ?
Au04 Au09 Ag0I 58.74(3) . . ?
Au07 Au09 Ag0F 114.39(3) . . ?
Au07 Au09 Ag0G 59.42(3) . . ?
Au07 Au09 Ag0I 70.57(3) . . ?
Au0A Au09 Au07 107.57(3) . . ?
Au0A Au09 Ag0F 60.19(3) . . ?
Au0A Au09 Ag0G 57.45(3) . . ?
Au0A Au09 Ag0I 107.36(3) . . ?
Ag0F Au09 Ag0G 107.93(4) . . ?
Ag0I Au09 Ag0F 57.44(4) . . ?
Ag0I Au09 Ag0G 114.07(4) . . ?
P00V Au09 Au04 154.40(12) . . ?
P00V Au09 Au07 94.38(12) . . ?
P00V Au09 Au0A 131.93(12) . . ?
P00V Au09 Ag0F 144.57(12) . . ?
P00V Au09 Ag0G 104.34(12) . . ?
P00V Au09 Ag0I 120.29(13) . . ?
Au02 Au0A Au05 60.36(2) . . ?
Au02 Au0A Au09 109.18(3) . . ?
Au02 Au0A Ag0F 104.02(3) . . ?
Au04 Au0A Au02 57.92(2) . . ?
Au04 Au0A Au05 94.39(3) . . ?
Au04 Au0A Au09 56.77(2) . . ?
Au04 Au0A Ag0F 58.82(3) . . ?
Au04 Au0A Ag0G 61.41(3) . . ?
Au09 Au0A Au05 144.80(3) . . ?
Au09 Au0A Ag0F 60.87(3) . . ?
Ag0F Au0A Au05 87.87(3) . . ?
Ag0G Au0A Au02 64.21(3) . . ?
Ag0G Au0A Au05 123.97(3) . . ?
Ag0G Au0A Au09 63.13(3) . . ?
Ag0G Au0A Ag0F 113.15(4) . . ?
P00O Au0A Au02 131.13(12) . . ?
P00O Au0A Au04 170.83(12) . . ?
P00O Au0A Au05 90.27(11) . . ?
P00O Au0A Au09 115.84(11) . . ?
P00O Au0A Ag0F 113.58(12) . . ?
P00O Au0A Ag0G 121.82(12) . . ?
Au03 Au0B Au08 57.65(2) . . ?
Au05 Au0B Au03 55.95(2) . . ?
Au05 Au0B Au08 112.49(3) . . ?
Au0D Au0B Au03 58.04(2) . . ?
Au0D Au0B Au05 60.93(3) . . ?
Au0D Au0B Au08 93.43(3) . . ?
P00J Au0B Au03 148.30(12) . . ?
P00J Au0B Au05 152.36(12) . . ?
P00J Au0B Au08 90.84(12) . . ?
P00J Au0B Au0D 135.17(11) . . ?
Au01 Au0C Au02 107.23(3) . . ?
Au01 Au0C Ag0G 108.33(3) . . ?
Au01 Au0C Ag0H 62.17(3) . . ?
Au04 Au0C Au01 57.92(2) . . ?
Au04 Au0C Au02 56.93(2) . . ?
Au04 Au0C Au07 60.64(2) . . ?
Au04 Au0C Ag0G 60.85(3) . . ?
Au04 Au0C Ag0H 62.26(3) . . ?
Au07 Au0C Au01 58.75(2) . . ?
Au07 Au0C Au02 109.26(3) . . ?
Au07 Au0C Ag0G 61.08(3) . . ?
Au07 Au0C Ag0H 112.56(4) . . ?
Ag0G Au0C Au02 61.82(3) . . ?
Ag0G Au0C Ag0H 114.58(4) . . ?
Ag0H Au0C Au02 61.63(3) . . ?
P00Q Au0C Au01 139.21(13) . . ?
P00Q Au0C Au02 90.63(10) . . ?
P00Q Au0C Au04 146.87(11) . . ?
P00Q Au0C Au07 148.48(11) . . ?
P00Q Au0C Ag0G 112.42(13) . . ?
P00Q Au0C Ag0H 98.27(12) . . ?
Au03 Au0D Au05 57.09(2) . . ?
Au03 Au0D Au0B 62.64(2) . . ?
Au03 Au0D Au0E 58.03(2) . . ?
Au05 Au0D Au0E 114.89(3) . . ?
Au0B Au0D Au05 60.10(3) . . ?
Au0B Au0D Au0E 86.33(3) . . ?
P00K Au0D Au03 147.18(12) . . ?
P00K Au0D Au05 153.14(12) . . ?
P00K Au0D Au0B 132.17(13) . . ?
P00K Au0D Au0E 91.17(12) . . ?
Au03 Au0E Au06 58.19(2) . . ?
Au03 Au0E Au0D 55.23(2) . . ?
Au06 Au0E Au0D 113.27(3) . . ?
Au08 Au0E Au03 59.74(2) . . ?
Au08 Au0E Au06 59.01(2) . . ?
Au08 Au0E Au0D 90.45(3) . . ?
P00W Au0E Au03 144.65(12) . . ?
P00W Au0E Au06 154.34(12) . . ?
P00W Au0E Au08 134.99(12) . . ?
P00W Au0E Au0D 89.99(12) . . ?
Au03 Ag0F Au08 54.35(3) . . ?
Au03 Ag0F Au09 111.37(4) . . ?
Au04 Ag0F Au03 57.55(3) . . ?
Au04 Ag0F Au08 99.66(4) . . ?
Au04 Ag0F Au09 55.95(3) . . ?
Au04 Ag0F Au0A 58.29(3) . . ?
Au04 Ag0F Ag0I 58.75(4) . . ?
Au09 Ag0F Au08 150.60(5) . . ?
Au0A Ag0F Au03 73.79(3) . . ?
Au0A Ag0F Au08 125.74(4) . . ?
Au0A Ag0F Au09 58.94(3) . . ?
Ag0I Ag0F Au03 97.45(4) . . ?
Ag0I Ag0F Au08 93.65(5) . . ?
Ag0I Ag0F Au09 60.69(4) . . ?
Ag0I Ag0F Au0A 109.00(5) . . ?
Cl Ag0F Au03 106.76(12) . . ?
Cl Ag0F Au04 146.20(13) . . ?
Cl Ag0F Au08 90.89(11) . . ?
Cl Ag0F Au09 118.50(12) . . ?
Cl Ag0F Au0A 89.52(13) . . ?
Cl Ag0F Ag0I 152.97(13) . . ?
Au04 Ag0G Au02 55.30(3) . . ?
Au04 Ag0G Au07 58.41(3) . . ?
Au04 Ag0G Au09 54.85(3) . . ?
Au04 Ag0G Au0C 56.98(3) . . ?
Au07 Ag0G Au02 105.86(4) . . ?
Au07 Ag0G Au09 58.74(3) . . ?
Au09 Ag0G Au02 102.28(4) . . ?
Au0A Ag0G Au02 58.39(3) . . ?
Au0A Ag0G Au04 58.75(3) . . ?
Au0A Ag0G Au07 108.66(5) . . ?
Au0A Ag0G Au09 59.42(3) . . ?
Au0A Ag0G Au0C 107.83(4) . . ?
Au0C Ag0G Au02 60.17(3) . . ?
Au0C Ag0G Au07 58.36(3) . . ?
Au0C Ag0G Au09 103.20(4) . . ?
Cl2 Ag0G Au02 139.16(12) . . ?
Cl2 Ag0G Au04 165.33(13) . . ?
Cl2 Ag0G Au07 108.30(12) . . ?
Cl2 Ag0G Au09 114.25(12) . . ?
Cl2 Ag0G Au0A 127.03(12) . . ?
Cl2 Ag0G Au0C 123.61(12) . . ?
Au01 Ag0H Au02 103.39(4) . . ?
Au03 Ag0H Au01 100.68(4) . . ?
Au03 Ag0H Au02 62.47(3) . . ?
Au03 Ag0H Au04 57.63(3) . . ?
Au03 Ag0H Au06 57.35(3) . . ?
Au03 Ag0H Au0C 108.90(4) . . ?
Au04 Ag0H Au01 54.90(3) . . ?
Au04 Ag0H Au02 54.81(3) . . ?
Au06 Ag0H Au01 59.23(3) . . ?
Au06 Ag0H Au02 109.82(4) . . ?
Au06 Ag0H Au04 64.14(3) . . ?
Au06 Ag0H Au0C 110.20(4) . . ?
Au0C Ag0H Au01 58.35(3) . . ?
Au0C Ag0H Au02 60.23(3) . . ?
Au0C Ag0H Au04 56.30(3) . . ?
Cl3 Ag0H Au01 117.07(13) . . ?
Cl3 Ag0H Au02 118.42(15) . . ?
Cl3 Ag0H Au03 139.14(12) . . ?
Cl3 Ag0H Au04 160.43(13) . . ?
Cl3 Ag0H Au06 130.13(15) . . ?
Cl3 Ag0H Au0C 104.13(13) . . ?
Au01 Ag0I Au06 58.26(3) . . ?
Au01 Ag0I Au07 52.13(3) . . ?
Au04 Ag0I Au01 56.65(3) . . ?
Au04 Ag0I Au06 64.90(3) . . ?
Au04 Ag0I Au07 53.98(3) . . ?
Au04 Ag0I Au09 56.85(3) . . ?
Au04 Ag0I Ag0F 60.57(4) . . ?
Au06 Ag0I Au07 103.79(4) . . ?
Au09 Ag0I Au01 99.70(4) . . ?
Au09 Ag0I Au06 118.91(4) . . ?
Au09 Ag0I Au07 54.58(3) . . ?
Ag0F Ag0I Au01 112.57(5) . . ?
Ag0F Ag0I Au06 75.37(4) . . ?
Ag0F Ag0I Au07 105.20(5) . . ?
Ag0F Ag0I Au09 61.88(4) . . ?
Cl1 Ag0I Au01 109.66(12) . . ?
Cl1 Ag0I Au04 165.67(12) . . ?
Cl1 Ag0I Au06 113.17(13) . . ?
Cl1 Ag0I Au07 115.55(12) . . ?
Cl1 Ag0I Au09 127.84(13) . . ?
Cl1 Ag0I Ag0F 133.60(13) . . ?
C016 P00J Au0B 119.1(4) . . ?
C017 P00J Au0B 111.4(4) . . ?
C017 P00J C016 106.1(6) . . ?
C01K P00J Au0B 109.5(6) . . ?
C01K P00J C016 102.3(7) . . ?
C01K P00J C017 107.7(7) . . ?
C019 P00K Au0D 107.7(5) . . ?
C02D P00K Au0D 113.7(4) . . ?
C02D P00K C019 106.1(6) . . ?
C15 P00K Au0D 117.6(6) . . ?
C15 P00K C019 107.1(8) . . ?
C15 P00K C02D 103.9(7) . . ?
C01G P00L Au01 104.2(6) . . ?
C01G P00L C029 102.9(8) . . ?
C01G P00L C037 107.8(8) . . ?
C029 P00L Au01 118.0(4) . . ?
C029 P00L C037 107.4(6) . . ?
C037 P00L Au01 115.3(5) . . ?
C01F P00N Au05 106.3(6) . . ?
C01F P00N C022 108.6(7) . . ?
C01P P00N Au05 111.3(4) . . ?
C01P P00N C01F 105.1(7) . . ?
C01P P00N C022 106.1(6) . . ?
C022 P00N Au05 118.7(4) . . ?
C01F P00O Au0A 112.0(5) . . ?
C01F P00O C020 101.8(7) . . ?
C01T P00O Au0A 116.0(7) . . ?
C01T P00O C01F 106.4(8) . . ?
C01T P00O C020 106.2(8) . . ?
C020 P00O Au0A 113.3(4) . . ?
C01G P00P Au06 114.7(6) . . ?
C027 P00P Au06 113.9(5) . . ?
C027 P00P C01G 104.0(7) . . ?
C01A P00P Au06 114.1(5) . . ?
C01A P00P C01G 106.1(7) . . ?
C01A P00P C027 102.9(7) . . ?
C01B P00Q Au0C 111.7(6) . . ?
C01B P00Q C02E 104.3(7) . . ?
C02E P00Q Au0C 113.8(4) . . ?
C02J P00Q Au0C 114.2(4) . . ?
C02J P00Q C01B 105.1(7) . . ?
C02J P00Q C02E 106.9(6) . . ?
C01D P00S Au07 116.1(5) . . ?
C01D P00S C01Z 105.1(7) . . ?
C024 P00S Au07 116.6(4) . . ?
C024 P00S C01D 105.6(6) . . ?
C024 P00S C01Z 104.4(7) . . ?
C01Z P00S Au07 107.9(5) . . ?
C01B P00T Au02 108.8(6) . . ?
C01B P00T C01L 103.6(7) . . ?
C01B P00T C039 106.5(7) . . ?
C01L P00T Au02 116.6(4) . . ?
C039 P00T Au02 113.6(5) . . ?
C039 P00T C01L 106.7(6) . . ?
C01I P00U Au08 110.7(5) . . ?
C01I P00U C01K 104.6(8) . . ?
C01K P00U Au08 113.1(6) . . ?
C02X P00U Au08 116.3(5) . . ?
C02X P00U C01I 107.6(7) . . ?
C02X P00U C01K 103.7(7) . . ?
C01H P00V Au09 114.8(5) . . ?
C01H P00V C01Y 105.0(6) . . ?
C01H P00V C01Z 110.3(7) . . ?
C01Y P00V Au09 115.7(4) . . ?
C01Y P00V C01Z 103.1(7) . . ?
C01Z P00V Au09 107.3(5) . . ?
C019 P00W Au0E 110.0(5) . . ?
C02A P00W Au0E 122.5(4) . . ?
C02A P00W C019 104.4(7) . . ?
C02A P00W C02M 103.7(6) . . ?
C02M P00W Au0E 108.2(4) . . ?
C02M P00W C019 107.0(7) . . ?
C01E C016 P00J 120.5(6) . . ?
C01E C016 C02Z 120.0 . . ?
C02Z C016 P00J 119.5(6) . . ?
C016 C01E H01E 120.0 . . ?
C02R C01E C016 120.0 . . ?
C02R C01E H01E 120.0 . . ?
C01E C02R H02R 120.0 . . ?
C028 C02R C01E 120.0 . . ?
C028 C02R H02R 120.0 . . ?
C02R C028 H028 120.0 . . ?
C02R C028 C1 120.0 . . ?
C1 C028 H028 120.0 . . ?
C028 C1 H1 120.0 . . ?
C028 C1 C02Z 120.0 . . ?
C02Z C1 H1 120.0 . . ?
C016 C02Z H02Z 120.0 . . ?
C1 C02Z C016 120.0 . . ?
C1 C02Z H02Z 120.0 . . ?
C01S C017 P00J 121.2(7) . . ?
C01S C017 C01M 120.0 . . ?
C01M C017 P00J 118.8(7) . . ?
C017 C01S H01S 120.0 . . ?
C017 C01S C03Q 120.0 . . ?
C03Q C01S H01S 120.0 . . ?
C01S C03Q H03Q 120.0 . . ?
C04M C03Q C01S 120.0 . . ?
C04M C03Q H03Q 120.0 . . ?
C03Q C04M H04M 120.0 . . ?
C03Q C04M C04D 120.0 . . ?
C04D C04M H04M 120.0 . . ?
C04M C04D H04D 120.0 . . ?
C01M C04D C04M 120.0 . . ?
C01M C04D H04D 120.0 . . ?
C017 C01M H01M 120.0 . . ?
C04D C01M C017 120.0 . . ?
C04D C01M H01M 120.0 . . ?
P00K C019 H01A 108.8 . . ?
P00K C019 H01B 108.8 . . ?
P00W C019 P00K 113.9(9) . . ?
P00W C019 H01A 108.8 . . ?
P00W C019 H01B 108.8 . . ?
H01A C019 H01B 107.7 . . ?
P00Q C01B H01C 107.8 . . ?
P00Q C01B H01D 107.8 . . ?
P00T C01B P00Q 118.1(9) . . ?
P00T C01B H01C 107.8 . . ?
P00T C01B H01D 107.8 . . ?
H01C C01B H01D 107.1 . . ?
C032 C01D P00S 121.1(7) . . ?
C032 C01D C03E 120.0 . . ?
C03E C01D P00S 118.8(7) . . ?
C01D C032 H032 120.0 . . ?
C01D C032 C87 120.0 . . ?
C87 C032 H032 120.0 . . ?
C032 C87 H87 120.0 . . ?
C033 C87 C032 120.0 . . ?
C033 C87 H87 120.0 . . ?
C87 C033 H033 120.0 . . ?
C03O C033 C87 120.0 . . ?
C03O C033 H033 120.0 . . ?
C033 C03O H03O 120.0 . . ?
C03E C03O C033 120.0 . . ?
C03E C03O H03O 120.0 . . ?
C01D C03E H03E 120.0 . . ?
C03O C03E C01D 120.0 . . ?
C03O C03E H03E 120.0 . . ?
P00N C01F P00O 115.8(9) . . ?
P00N C01F H01F 108.3 . . ?
P00N C01F H01G 108.3 . . ?
P00O C01F H01F 108.3 . . ?
P00O C01F H01G 108.3 . . ?
H01F C01F H01G 107.4 . . ?
P00L C01G P00P 116.6(10) . . ?
P00L C01G H01H 108.1 . . ?
P00L C01G H01I 108.1 . . ?
P00P C01G H01H 108.1 . . ?
P00P C01G H01I 108.1 . . ?
H01H C01G H01I 107.3 . . ?
C02S C01H P00V 122.0(7) . . ?
C02S C01H C01U 120.0 . . ?
C01U C01H P00V 118.0(7) . . ?
C01H C02S H02S 120.0 . . ?
C044 C02S C01H 120.0 . . ?
C044 C02S H02S 120.0 . . ?
C02S C044 H044 120.0 . . ?
C02S C044 C03I 120.0 . . ?
C03I C044 H044 120.0 . . ?
C044 C03I H03I 120.0 . . ?
C04O C03I C044 120.0 . . ?
C04O C03I H03I 120.0 . . ?
C03I C04O H04O 120.0 . . ?
C03I C04O C01U 120.0 . . ?
C01U C04O H04O 120.0 . . ?
C01H C01U H01U 120.0 . . ?
C04O C01U C01H 120.0 . . ?
C04O C01U H01U 120.0 . . ?
C03F C01I P00U 122.2(8) . . ?
C03F C01I C70 120.0 . . ?
C70 C01I P00U 117.4(8) . . ?
C01I C03F H03F 120.0 . . ?
C28 C03F C01I 120.0 . . ?
C28 C03F H03F 120.0 . . ?
C03F C28 H28 120.0 . . ?
C03F C28 C55 120.0 . . ?
C55 C28 H28 120.0 . . ?
C28 C55 H55 120.0 . . ?
C28 C55 C153 120.0 . . ?
C153 C55 H55 120.0 . . ?
C55 C153 H153 120.0 . . ?
C70 C153 C55 120.0 . . ?
C70 C153 H153 120.0 . . ?
C01I C70 H70 120.0 . . ?
C153 C70 C01I 120.0 . . ?
C153 C70 H70 120.0 . . ?
P00J C01K P00U 116.8(9) . . ?
P00J C01K H01J 108.1 . . ?
P00J C01K H01K 108.1 . . ?
P00U C01K H01J 108.1 . . ?
P00U C01K H01K 108.1 . . ?
H01J C01K H01K 107.3 . . ?
C03N C01L P00T 120.7(7) . . ?
C03N C01L C02T 120.0 . . ?
C02T C01L P00T 119.3(7) . . ?
C01L C03N H03N 120.0 . . ?
C01L C03N C04L 120.0 . . ?
C04L C03N H03N 120.0 . . ?
C03N C04L H04L 120.0 . . ?
C03N C04L C04P 120.0 . . ?
C04P C04L H04L 120.0 . . ?
C04L C04P H04P 120.0 . . ?
C03V C04P C04L 120.0 . . ?
C03V C04P H04P 120.0 . . ?
C04P C03V H03V 120.0 . . ?
C02T C03V C04P 120.0 . . ?
C02T C03V H03V 120.0 . . ?
C01L C02T H02T 120.0 . . ?
C03V C02T C01L 120.0 . . ?
C03V C02T H02T 120.0 . . ?
C01T C01N H01N 118.3 . . ?
C03Y C01N H01N 118.3 . . ?
C03Y C01N C01T 123.3(19) . . ?
C01J C01P P00N 121.4(6) . . ?
C01J C01P C026 120.0 . . ?
C026 C01P P00N 118.5(6) . . ?
C01P C01J H01L 120.0 . . ?
C01P C01J C02F 120.0 . . ?
C02F C01J H01L 120.0 . . ?
C01J C02F H02F 120.0 . . ?
C03B C02F C01J 120.0 . . ?
C03B C02F H02F 120.0 . . ?
C02F C03B H03B 120.0 . . ?
C02F C03B C02Y 120.0 . . ?
C02Y C03B H03B 120.0 . . ?
C03B C02Y H02Y 120.0 . . ?
C026 C02Y C03B 120.0 . . ?
C026 C02Y H02Y 120.0 . . ?
C01P C026 H026 120.0 . . ?
C02Y C026 C01P 120.0 . . ?
C02Y C026 H026 120.0 . . ?
C024 C01R H01R 120.0 . . ?
C024 C01R C035 120.0 . . ?
C035 C01R H01R 120.0 . . ?
C01R C024 P00S 117.7(7) . . ?
C01R C024 C045 120.0 . . ?
C045 C024 P00S 122.0(7) . . ?
C024 C045 H045 120.0 . . ?
C04T C045 C024 120.0 . . ?
C04T C045 H045 120.0 . . ?
C045 C04T H04T 120.0 . . ?
C049 C04T C045 120.0 . . ?
C049 C04T H04T 120.0 . . ?
C04T C049 H049 120.0 . . ?
C035 C049 C04T 120.0 . . ?
C035 C049 H049 120.0 . . ?
C01R C035 H035 120.0 . . ?
C049 C035 C01R 120.0 . . ?
C049 C035 H035 120.0 . . ?
C01N C01T P00O 122.3(15) . . ?
C01N C01T C03P 119.4(17) . . ?
C03P C01T P00O 118.2(15) . . ?
C01C C01Y P00V 116.6(7) . . ?
C01C C01Y C03R 120.0 . . ?
C03R C01Y P00V 123.3(7) . . ?
C01Y C01C H01O 120.0 . . ?
C01Y C01C C03J 120.0 . . ?
C03J C01C H01O 120.0 . . ?
C01C C03J H03J 120.0 . . ?
C01C C03J C04B 120.0 . . ?
C04B C03J H03J 120.0 . . ?
C03J C04B H04B 120.0 . . ?
C04S C04B C03J 120.0 . . ?
C04S C04B H04B 120.0 . . ?
C04B C04S H04S 120.0 . . ?
C04B C04S C03R 120.0 . . ?
C03R C04S H04S 120.0 . . ?
C01Y C03R H03R 120.0 . . ?
C04S C03R C01Y 120.0 . . ?
C04S C03R H03R 120.0 . . ?
P00S C01Z P00V 116.5(9) . . ?
P00S C01Z H01P 108.2 . . ?
P00S C01Z H01Q 108.2 . . ?
P00V C01Z H01P 108.2 . . ?
P00V C01Z H01Q 108.2 . . ?
H01P C01Z H01Q 107.3 . . ?
C02P C020 P00O 117.9(7) . . ?
C02P C020 C03T 120.0 . . ?
C03T C020 P00O 122.0(7) . . ?
C020 C02P H02P 120.0 . . ?
C04N C02P C020 120.0 . . ?
C04N C02P H02P 120.0 . . ?
C02P C04N H04N 120.0 . . ?
C02P C04N C27 120.0 . . ?
C27 C04N H04N 120.0 . . ?
C04N C27 H27 120.0 . . ?
C04X C27 C04N 120.0 . . ?
C04X C27 H27 120.0 . . ?
C27 C04X H04X 120.0 . . ?
C27 C04X C03T 120.0 . . ?
C03T C04X H04X 120.0 . . ?
C020 C03T H03T 120.0 . . ?
C04X C03T C020 120.0 . . ?
C04X C03T H03T 120.0 . . ?
C025 C022 P00N 117.4(6) . . ?
C025 C022 C03W 120.0 . . ?
C03W C022 P00N 122.6(6) . . ?
C022 C025 H025 120.0 . . ?
C036 C025 C022 120.0 . . ?
C036 C025 H025 120.0 . . ?
C025 C036 H036 120.0 . . ?
C051 C036 C025 120.0 . . ?
C051 C036 H036 120.0 . . ?
C036 C051 H051 120.0 . . ?
C036 C051 C04G 120.0 . . ?
C04G C051 H051 120.0 . . ?
C051 C04G H04G 120.0 . . ?
C03W C04G C051 120.0 . . ?
C03W C04G H04G 120.0 . . ?
C022 C03W H03W 120.0 . . ?
C04G C03W C022 120.0 . . ?
C04G C03W H03W 120.0 . . ?
C04C C027 P00P 117.7(8) . . ?
C04C C027 C03C 120.0 . . ?
C03C C027 P00P 122.3(8) . . ?
C027 C04C H04C 120.0 . . ?
C04Q C04C C027 120.0 . . ?
C04Q C04C H04C 120.0 . . ?
C04C C04Q H04Q 120.0 . . ?
C03M C04Q C04C 120.0 . . ?
C03M C04Q H04Q 120.0 . . ?
C04Q C03M H03M 120.0 . . ?
C04Q C03M C04F 120.0 . . ?
C04F C03M H03M 120.0 . . ?
C03M C04F H04F 120.0 . . ?
C03C C04F C03M 120.0 . . ?
C03C C04F H04F 120.0 . . ?
C027 C03C H03C 120.0 . . ?
C04F C03C C027 120.0 . . ?
C04F C03C H03C 120.0 . . ?
C01W C029 P00L 123.2(6) . . ?
C01W C029 C01Q 120.0 . . ?
C01Q C029 P00L 116.7(6) . . ?
C029 C01W H01W 120.0 . . ?
C029 C01W C046 120.0 . . ?
C046 C01W H01W 120.0 . . ?
C01W C046 H046 120.0 . . ?
C01W C046 C043 120.0 . . ?
C043 C046 H046 120.0 . . ?
C046 C043 H043 120.0 . . ?
C046 C043 C03H 120.0 . . ?
C03H C043 H043 120.0 . . ?
C043 C03H H03H 120.0 . . ?
C043 C03H C01Q 120.0 . . ?
C01Q C03H H03H 120.0 . . ?
C029 C01Q H01T 120.0 . . ?
C03H C01Q C029 120.0 . . ?
C03H C01Q H01T 120.0 . . ?
C01O C02A P00W 121.3(7) . . ?
C01O C02A C02C 120.0 . . ?
C02C C02A P00W 118.5(7) . . ?
C02A C01O H01V 120.0 . . ?
C03X C01O C02A 120.0 . . ?
C03X C01O H01V 120.0 . . ?
C01O C03X H03X 120.0 . . ?
C047 C03X C01O 120.0 . . ?
C047 C03X H03X 120.0 . . ?
C03X C047 H047 120.0 . . ?
C03X C047 C04E 120.0 . . ?
C04E C047 H047 120.0 . . ?
C047 C04E H04E 120.0 . . ?
C02C C04E C047 120.0 . . ?
C02C C04E H04E 120.0 . . ?
C02A C02C H02C 120.0 . . ?
C04E C02C C02A 120.0 . . ?
C04E C02C H02C 120.0 . . ?
C03A C02D P00K 115.5(7) . . ?
C03A C02D C034 120.0 . . ?
C034 C02D P00K 124.5(7) . . ?
C02D C03A H03A 120.0 . . ?
C03D C03A C02D 120.0 . . ?
C03D C03A H03A 120.0 . . ?
C03A C03D H03D 120.0 . . ?
C03A C03D C041 120.0 . . ?
C041 C03D H03D 120.0 . . ?
C03D C041 H041 120.0 . . ?
C04K C041 C03D 120.0 . . ?
C04K C041 H041 120.0 . . ?
C041 C04K H04K 120.0 . . ?
C041 C04K C034 120.0 . . ?
C034 C04K H04K 120.0 . . ?
C02D C034 H034 120.0 . . ?
C04K C034 C02D 120.0 . . ?
C04K C034 H034 120.0 . . ?
C023 C02E P00Q 121.7(6) . . ?
C023 C02E C02H 120.0 . . ?
C02H C02E P00Q 118.3(6) . . ?
C02E C023 H023 120.0 . . ?
C042 C023 C02E 120.0 . . ?
C042 C023 H023 120.0 . . ?
C023 C042 H042 120.0 . . ?
C02W C042 C023 120.0 . . ?
C02W C042 H042 120.0 . . ?
C042 C02W H02W 120.0 . . ?
C02Q C02W C042 120.0 . . ?
C02Q C02W H02W 120.0 . . ?
C02W C02Q H02Q 120.0 . . ?
C02H C02Q C02W 120.0 . . ?
C02H C02Q H02Q 120.0 . . ?
C02E C02H H02H 120.0 . . ?
C02Q C02H C02E 120.0 . . ?
C02Q C02H H02H 120.0 . . ?
C02B C02J P00Q 122.8(6) . . ?
C02B C02J C02I 120.0 . . ?
C02I C02J P00Q 117.2(6) . . ?
C02J C02B H02B 120.0 . . ?
C031 C02B C02J 120.0 . . ?
C031 C02B H02B 120.0 . . ?
C02B C031 H031 120.0 . . ?
C03K C031 C02B 120.0 . . ?
C03K C031 H031 120.0 . . ?
C031 C03K H03K 120.0 . . ?
C031 C03K C021 120.0 . . ?
C021 C03K H03K 120.0 . . ?
C03K C021 H021 120.0 . . ?
C02I C021 C03K 120.0 . . ?
C02I C021 H021 120.0 . . ?
C02J C02I H02I 120.0 . . ?
C021 C02I C02J 120.0 . . ?
C021 C02I H02I 120.0 . . ?
C03L C02M P00W 121.4(7) . . ?
C03L C02M C01V 120.0 . . ?
C01V C02M P00W 118.4(7) . . ?
C02M C03L H03L 120.0 . . ?
C04U C03L C02M 120.0 . . ?
C04U C03L H03L 120.0 . . ?
C03L C04U H04U 120.0 . . ?
C04Z C04U C03L 120.0 . . ?
C04Z C04U H04U 120.0 . . ?
C04U C04Z H04Z 120.0 . . ?
C04Y C04Z C04U 120.0 . . ?
C04Y C04Z H04Z 120.0 . . ?
C04Z C04Y H04Y 120.0 . . ?
C01V C04Y C04Z 120.0 . . ?
C01V C04Y H04Y 120.0 . . ?
C02M C01V H01X 120.0 . . ?
C04Y C01V C02M 120.0 . . ?
C04Y C01V H01X 120.0 . . ?
C037 C02O H02O 120.0 . . ?
C037 C02O C24 120.0 . . ?
C24 C02O H02O 120.0 . . ?
C02O C037 P00L 117.0(9) . . ?
C17 C037 P00L 123.0(9) . . ?
C17 C037 C02O 120.0 . . ?
C037 C17 H17 120.0 . . ?
C037 C17 C18 120.0 . . ?
C18 C17 H17 120.0 . . ?
C17 C18 H18 120.0 . . ?
C17 C18 C2 120.0 . . ?
C2 C18 H18 120.0 . . ?
C18 C2 H2 120.0 . . ?
C24 C2 C18 120.0 . . ?
C24 C2 H2 120.0 . . ?
C02O C24 H24 120.0 . . ?
C2 C24 C02O 120.0 . . ?
C2 C24 H24 120.0 . . ?
C02K C02X P00U 117.0(7) . . ?
C02K C02X C03Z 120.0 . . ?
C03Z C02X P00U 123.0(7) . . ?
C02X C02K H02K 120.0 . . ?
C03S C02K C02X 120.0 . . ?
C03S C02K H02K 120.0 . . ?
C02K C03S H03S 120.0 . . ?
C02K C03S C04J 120.0 . . ?
C04J C03S H03S 120.0 . . ?
C03S C04J H04J 120.0 . . ?
C04I C04J C03S 120.0 . . ?
C04I C04J H04J 120.0 . . ?
C04J C04I H04I 120.0 . . ?
C04J C04I C03Z 120.0 . . ?
C03Z C04I H04I 120.0 . . ?
C02X C03Z H03Z 120.0 . . ?
C04I C03Z C02X 120.0 . . ?
C04I C03Z H03Z 120.0 . . ?
C01T C03P H03P 121.4 . . ?
C04V C03P C01T 117.1(19) . . ?
C04V C03P H03P 121.4 . . ?
C01N C03Y H03Y 120.9 . . ?
C01N C03Y C04H 118(2) . . ?
C04H C03Y H03Y 120.9 . . ?
C03Y C04H H04H 119.5 . . ?
C04V C04H C03Y 120.9(19) . . ?
C04V C04H H04H 119.5 . . ?
C03P C04V H04V 119.5 . . ?
C04H C04V C03P 121(2) . . ?
C04H C04V H04V 119.5 . . ?
C22 C050 H050 120.0 . . ?
C22 C050 C04R 120.0 . . ?
C04R C050 H050 120.0 . . ?
C050 C22 H22 120.0 . . ?
C039 C22 C050 120.0 . . ?
C039 C22 H22 120.0 . . ?
C22 C039 P00T 122.6(7) . . ?
C22 C039 C02U 120.0 . . ?
C02U C039 P00T 117.4(7) . . ?
C039 C02U H02U 120.0 . . ?
C02V C02U C039 120.0 . . ?
C02V C02U H02U 120.0 . . ?
C02U C02V H02V 120.0 . . ?
C02U C02V C04R 120.0 . . ?
C04R C02V H02V 120.0 . . ?
C050 C04R H04R 120.0 . . ?
C02V C04R C050 120.0 . . ?
C02V C04R H04R 120.0 . . ?
C04A C15 P00K 121.1(9) . . ?
C04A C15 C02N 120.0 . . ?
C02N C15 P00K 118.9(9) . . ?
C15 C04A H04A 120.0 . . ?
C15 C04A C13 120.0 . . ?
C13 C04A H04A 120.0 . . ?
C04A C13 H13 120.0 . . ?
C29 C13 C04A 120.0 . . ?
C29 C13 H13 120.0 . . ?
C13 C29 H29 120.0 . . ?
C13 C29 C34 120.0 . . ?
C34 C29 H29 120.0 . . ?
C29 C34 H34 120.0 . . ?
C02N C34 C29 120.0 . . ?
C02N C34 H34 120.0 . . ?
C15 C02N H02N 120.0 . . ?
C34 C02N C15 120.0 . . ?
C34 C02N H02N 120.0 . . ?
C154 C11 H11 120.0 . . ?
C154 C11 C01A 120.0 . . ?
C01A C11 H11 120.0 . . ?
C11 C154 H154 120.0 . . ?
C11 C154 C130 120.0 . . ?
C130 C154 H154 120.0 . . ?
C154 C130 H130 120.0 . . ?
C23 C130 C154 120.0 . . ?
C23 C130 H130 120.0 . . ?
C130 C23 H23 120.0 . . ?
C130 C23 C01X 120.0 . . ?
C01X C23 H23 120.0 . . ?
C23 C01X H01Y 120.0 . . ?
C01A C01X C23 120.0 . . ?
C01A C01X H01Y 120.0 . . ?
C11 C01A P00P 122.1(7) . . ?
C01X C01A P00P 117.9(7) . . ?
C01X C01A C11 120.0 . . ?

loop_
_geom_bond_atom_site_label_1
_geom_bond_atom_site_label_2
_geom_bond_distance
_geom_bond_site_symmetry_2
_geom_bond_publ_flag
Au01 Au04 2.7164(9) . ?
Au01 Au06 2.8906(9) . ?
Au01 Au07 2.7919(10) . ?
Au01 Au0C 2.8623(10) . ?
Au01 Ag0H 2.9732(13) . ?
Au01 Ag0I 2.9644(13) . ?
Au01 P00L 2.317(4) . ?
Au02 Au03 3.0115(10) . ?
Au02 Au04 2.7251(9) . ?
Au02 Au05 2.9019(9) . ?
Au02 Au0A 2.8446(9) . ?
Au02 Au0C 2.9598(9) . ?
Au02 Ag0G 3.0075(13) . ?
Au02 Ag0H 3.0002(15) . ?
Au02 P00T 2.308(4) . ?
Au03 Au04 2.7573(9) . ?
Au03 Au05 2.6304(10) . ?
Au03 Au06 2.7221(9) . ?
Au03 Au08 2.7628(10) . ?
Au03 Au0B 2.8318(9) . ?
Au03 Au0D 2.7052(9) . ?
Au03 Au0E 2.7937(10) . ?
Au03 Ag0F 2.9247(13) . ?
Au03 Ag0H 2.7977(13) . ?
Au04 Au06 3.0754(10) . ?
Au04 Au07 2.8141(9) . ?
Au04 Au09 2.6903(9) . ?
Au04 Au0A 2.7823(9) . ?
Au04 Au0C 2.7437(9) . ?
Au04 Ag0F 2.7982(13) . ?
Au04 Ag0G 2.8577(14) . ?
Au04 Ag0H 2.9186(13) . ?
Au04 Ag0I 2.7467(14) . ?
Au05 Au0A 2.9265(9) . ?
Au05 Au0B 2.7744(10) . ?
Au05 Au0D 2.7972(10) . ?
Au05 P00N 2.307(4) . ?
Au06 Au08 2.7378(9) . ?
Au06 Au0E 2.8043(9) . ?
Au06 Ag0H 2.8732(15) . ?
Au06 Ag0I 2.9736(13) . ?
Au06 P00P 2.347(5) . ?
Au07 Au09 2.8881(9) . ?
Au07 Au0C 2.8288(9) . ?
Au07 Ag0G 2.9086(14) . ?
Au07 Ag0I 3.3422(14) . ?
Au07 P00S 2.314(4) . ?
Au08 Au0B 2.8974(10) . ?
Au08 Au0E 2.7536(9) . ?
Au08 Ag0F 3.1135(14) . ?
Au08 P00U 2.286(4) . ?
Au09 Au0A 2.8744(9) . ?
Au09 Ag0F 2.9311(14) . ?
Au09 Ag0G 2.9784(14) . ?
Au09 Ag0I 2.8979(15) . ?
Au09 P00V 2.295(4) . ?
Au0A Ag0F 2.9113(15) . ?
Au0A Ag0G 2.8141(13) . ?
Au0A P00O 2.335(4) . ?
Au0B Au0D 2.7425(9) . ?
Au0B P00J 2.303(4) . ?
Au0C Ag0G 2.8937(14) . ?
Au0C Ag0H 2.8964(14) . ?
Au0C P00Q 2.314(4) . ?
Au0D Au0E 3.0258(10) . ?
Au0D P00K 2.275(4) . ?
Au0E P00W 2.309(4) . ?
Ag0F Ag0I 2.8010(17) . ?
Ag0F Cl 2.423(4) . ?
Ag0G Cl2 2.418(5) . ?
Ag0H Cl3 2.392(4) . ?
Ag0I Cl1 2.396(5) . ?
P00J C016 1.821(9) . ?
P00J C017 1.807(9) . ?
P00J C01K 1.802(16) . ?
P00K C019 1.839(17) . ?
P00K C02D 1.826(9) . ?
P00K C15 1.796(11) . ?
P00L C01G 1.755(19) . ?
P00L C029 1.822(9) . ?
P00L C037 1.834(11) . ?
P00N C01F 1.809(17) . ?
P00N C01P 1.808(8) . ?
P00N C022 1.827(9) . ?
P00O C01F 1.824(17) . ?
P00O C01T 1.802(18) . ?
P00O C020 1.837(10) . ?
P00P C01G 1.845(18) . ?
P00P C027 1.816(10) . ?
P00P C01A 1.812(10) . ?
P00Q C01B 1.819(16) . ?
P00Q C02E 1.834(10) . ?
P00Q C02J 1.798(9) . ?
P00S C01D 1.819(10) . ?
P00S C024 1.807(9) . ?
P00S C01Z 1.830(17) . ?
P00T C01B 1.805(17) . ?
P00T C01L 1.849(10) . ?
P00T C039 1.834(10) . ?
P00U C01I 1.843(11) . ?
P00U C01K 1.846(16) . ?
P00U C02X 1.819(10) . ?
P00V C01H 1.815(10) . ?
P00V C01Y 1.826(10) . ?
P00V C01Z 1.854(17) . ?
P00W C019 1.834(15) . ?
P00W C02A 1.828(9) . ?
P00W C02M 1.829(10) . ?
C016 C01E 1.3900 . ?
C016 C02Z 1.3900 . ?
C01E H01E 0.9300 . ?
C01E C02R 1.3900 . ?
C02R H02R 0.9300 . ?
C02R C028 1.3900 . ?
C028 H028 0.9300 . ?
C028 C1 1.3900 . ?
C1 H1 0.9300 . ?
C1 C02Z 1.3900 . ?
C02Z H02Z 0.9300 . ?
C017 C01S 1.3900 . ?
C017 C01M 1.3900 . ?
C01S H01S 0.9300 . ?
C01S C03Q 1.3900 . ?
C03Q H03Q 0.9300 . ?
C03Q C04M 1.3900 . ?
C04M H04M 0.9300 . ?
C04M C04D 1.3900 . ?
C04D H04D 0.9300 . ?
C04D C01M 1.3900 . ?
C01M H01M 0.9300 . ?
C019 H01A 0.9700 . ?
C019 H01B 0.9700 . ?
C01B H01C 0.9700 . ?
C01B H01D 0.9700 . ?
C01D C032 1.3900 . ?
C01D C03E 1.3900 . ?
C032 H032 0.9300 . ?
C032 C87 1.3900 . ?
C87 H87 0.9300 . ?
C87 C033 1.3900 . ?
C033 H033 0.9300 . ?
C033 C03O 1.3900 . ?
C03O H03O 0.9300 . ?
C03O C03E 1.3900 . ?
C03E H03E 0.9300 . ?
C01F H01F 0.9700 . ?
C01F H01G 0.9700 . ?
C01G H01H 0.9700 . ?
C01G H01I 0.9700 . ?
C01H C02S 1.3900 . ?
C01H C01U 1.3900 . ?
C02S H02S 0.9300 . ?
C02S C044 1.3900 . ?
C044 H044 0.9300 . ?
C044 C03I 1.3900 . ?
C03I H03I 0.9300 . ?
C03I C04O 1.3900 . ?
C04O H04O 0.9300 . ?
C04O C01U 1.3900 . ?
C01U H01U 0.9300 . ?
C01I C03F 1.3900 . ?
C01I C70 1.3900 . ?
C03F H03F 0.9300 . ?
C03F C28 1.3900 . ?
C28 H28 0.9300 . ?
C28 C55 1.3900 . ?
C55 H55 0.9300 . ?
C55 C153 1.3900 . ?
C153 H153 0.9300 . ?
C153 C70 1.3900 . ?
C70 H70 0.9300 . ?
C01K H01J 0.9700 . ?
C01K H01K 0.9700 . ?
C01L C03N 1.3900 . ?
C01L C02T 1.3900 . ?
C03N H03N 0.9300 . ?
C03N C04L 1.3900 . ?
C04L H04L 0.9300 . ?
C04L C04P 1.3900 . ?
C04P H04P 0.9300 . ?
C04P C03V 1.3900 . ?
C03V H03V 0.9300 . ?
C03V C02T 1.3900 . ?
C02T H02T 0.9300 . ?
C01N H01N 0.9300 . ?
C01N C01T 1.39(3) . ?
C01N C03Y 1.35(3) . ?
C01P C01J 1.3900 . ?
C01P C026 1.3900 . ?
C01J H01L 0.9300 . ?
C01J C02F 1.3900 . ?
C02F H02F 0.9300 . ?
C02F C03B 1.3900 . ?
C03B H03B 0.9300 . ?
C03B C02Y 1.3900 . ?
C02Y H02Y 0.9300 . ?
C02Y C026 1.3900 . ?
C026 H026 0.9300 . ?
C01R H01R 0.9300 . ?
C01R C024 1.3900 . ?
C01R C035 1.3900 . ?
C024 C045 1.3900 . ?
C045 H045 0.9300 . ?
C045 C04T 1.3900 . ?
C04T H04T 0.9300 . ?
C04T C049 1.3900 . ?
C049 H049 0.9300 . ?
C049 C035 1.3900 . ?
C035 H035 0.9300 . ?
C01T C03P 1.49(3) . ?
C01Y C01C 1.3900 . ?
C01Y C03R 1.3900 . ?
C01C H01O 0.9300 . ?
C01C C03J 1.3900 . ?
C03J H03J 0.9300 . ?
C03J C04B 1.3900 . ?
C04B H04B 0.9300 . ?
C04B C04S 1.3900 . ?
C04S H04S 0.9300 . ?
C04S C03R 1.3900 . ?
C03R H03R 0.9300 . ?
C01Z H01P 0.9700 . ?
C01Z H01Q 0.9700 . ?
C020 C02P 1.3900 . ?
C020 C03T 1.3900 . ?
C02P H02P 0.9300 . ?
C02P C04N 1.3900 . ?
C04N H04N 0.9300 . ?
C04N C27 1.3900 . ?
C27 H27 0.9300 . ?
C27 C04X 1.3900 . ?
C04X H04X 0.9300 . ?
C04X C03T 1.3900 . ?
C03T H03T 0.9300 . ?
C022 C025 1.3900 . ?
C022 C03W 1.3900 . ?
C025 H025 0.9300 . ?
C025 C036 1.3900 . ?
C036 H036 0.9300 . ?
C036 C051 1.3900 . ?
C051 H051 0.9300 . ?
C051 C04G 1.3900 . ?
C04G H04G 0.9300 . ?
C04G C03W 1.3900 . ?
C03W H03W 0.9300 . ?
C027 C04C 1.3900 . ?
C027 C03C 1.3900 . ?
C04C H04C 0.9300 . ?
C04C C04Q 1.3900 . ?
C04Q H04Q 0.9300 . ?
C04Q C03M 1.3900 . ?
C03M H03M 0.9300 . ?
C03M C04F 1.3900 . ?
C04F H04F 0.9300 . ?
C04F C03C 1.3900 . ?
C03C H03C 0.9300 . ?
C029 C01W 1.3900 . ?
C029 C01Q 1.3900 . ?
C01W H01W 0.9300 . ?
C01W C046 1.3900 . ?
C046 H046 0.9300 . ?
C046 C043 1.3900 . ?
C043 H043 0.9300 . ?
C043 C03H 1.3900 . ?
C03H H03H 0.9300 . ?
C03H C01Q 1.3900 . ?
C01Q H01T 0.9300 . ?
C02A C01O 1.3900 . ?
C02A C02C 1.3900 . ?
C01O H01V 0.9300 . ?
C01O C03X 1.3900 . ?
C03X H03X 0.9300 . ?
C03X C047 1.3900 . ?
C047 H047 0.9300 . ?
C047 C04E 1.3900 . ?
C04E H04E 0.9300 . ?
C04E C02C 1.3900 . ?
C02C H02C 0.9300 . ?
C02D C03A 1.3900 . ?
C02D C034 1.3900 . ?
C03A H03A 0.9300 . ?
C03A C03D 1.3900 . ?
C03D H03D 0.9300 . ?
C03D C041 1.3900 . ?
C041 H041 0.9300 . ?
C041 C04K 1.3900 . ?
C04K H04K 0.9300 . ?
C04K C034 1.3900 . ?
C034 H034 0.9300 . ?
C02E C023 1.3900 . ?
C02E C02H 1.3900 . ?
C023 H023 0.9300 . ?
C023 C042 1.3900 . ?
C042 H042 0.9300 . ?
C042 C02W 1.3900 . ?
C02W H02W 0.9300 . ?
C02W C02Q 1.3900 . ?
C02Q H02Q 0.9300 . ?
C02Q C02H 1.3900 . ?
C02H H02H 0.9300 . ?
C02J C02B 1.3900 . ?
C02J C02I 1.3900 . ?
C02B H02B 0.9300 . ?
C02B C031 1.3900 . ?
C031 H031 0.9300 . ?
C031 C03K 1.3900 . ?
C03K H03K 0.9300 . ?
C03K C021 1.3900 . ?
C021 H021 0.9300 . ?
C021 C02I 1.3900 . ?
C02I H02I 0.9300 . ?
C02M C03L 1.3900 . ?
C02M C01V 1.3900 . ?
C03L H03L 0.9300 . ?
C03L C04U 1.3900 . ?
C04U H04U 0.9300 . ?
C04U C04Z 1.3900 . ?
C04Z H04Z 0.9300 . ?
C04Z C04Y 1.3900 . ?
C04Y H04Y 0.9300 . ?
C04Y C01V 1.3900 . ?
C01V H01X 0.9300 . ?
C02O H02O 0.9300 . ?
C02O C037 1.3900 . ?
C02O C24 1.3900 . ?
C037 C17 1.3900 . ?
C17 H17 0.9300 . ?
C17 C18 1.3900 . ?
C18 H18 0.9300 . ?
C18 C2 1.3900 . ?
C2 H2 0.9300 . ?
C2 C24 1.3900 . ?
C24 H24 0.9300 . ?
C02X C02K 1.3900 . ?
C02X C03Z 1.3900 . ?
C02K H02K 0.9300 . ?
C02K C03S 1.3900 . ?
C03S H03S 0.9300 . ?
C03S C04J 1.3900 . ?
C04J H04J 0.9300 . ?
C04J C04I 1.3900 . ?
C04I H04I 0.9300 . ?
C04I C03Z 1.3900 . ?
C03Z H03Z 0.9300 . ?
C03P H03P 0.9300 . ?
C03P C04V 1.40(3) . ?
C03Y H03Y 0.9300 . ?
C03Y C04H 1.45(3) . ?
C04H H04H 0.9300 . ?
C04H C04V 1.39(3) . ?
C04V H04V 0.9300 . ?
C050 H050 0.9300 . ?
C050 C22 1.3900 . ?
C050 C04R 1.3900 . ?
C22 H22 0.9300 . ?
C22 C039 1.3900 . ?
C039 C02U 1.3900 . ?
C02U H02U 0.9300 . ?
C02U C02V 1.3900 . ?
C02V H02V 0.9300 . ?
C02V C04R 1.3900 . ?
C04R H04R 0.9300 . ?
C15 C04A 1.3900 . ?
C15 C02N 1.3900 . ?
C04A H04A 0.9300 . ?
C04A C13 1.3900 . ?
C13 H13 0.9300 . ?
C13 C29 1.3900 . ?
C29 H29 0.9300 . ?
C29 C34 1.3900 . ?
C34 H34 0.9300 . ?
C34 C02N 1.3900 . ?
C02N H02N 0.9300 . ?
C11 H11 0.9300 . ?
C11 C154 1.3900 . ?
C11 C01A 1.3900 . ?
C154 H154 0.9300 . ?
C154 C130 1.3900 . ?
C130 H130 0.9300 . ?
C130 C23 1.3900 . ?
C23 H23 0.9300 . ?
C23 C01X 1.3900 . ?
C01X H01Y 0.9300 . ?
C01X C01A 1.3900 . ?

loop_
_geom_torsion_atom_site_label_1
_geom_torsion_atom_site_label_2
_geom_torsion_atom_site_label_3
_geom_torsion_atom_site_label_4
_geom_torsion
_geom_torsion_site_symmetry_1
_geom_torsion_site_symmetry_2
_geom_torsion_site_symmetry_3
_geom_torsion_site_symmetry_4
_geom_torsion_publ_flag
Au01 P00L C01G P00P 51.2(11) . . . . ?
Au01 P00L C029 C01W -150.4(7) . . . . ?
Au01 P00L C029 C01Q 30.2(9) . . . . ?
Au01 P00L C037 C02O 21.6(9) . . . . ?
Au01 P00L C037 C17 -156.5(7) . . . . ?
Au02 P00T C01B P00Q -48.1(11) . . . . ?
Au02 P00T C01L C03N -162.2(5) . . . . ?
Au02 P00T C01L C02T 21.3(8) . . . . ?
Au02 P00T C039 C22 -130.9(8) . . . . ?
Au02 P00T C039 C02U 50.3(9) . . . . ?
Au05 P00N C01F P00O 55.8(11) . . . . ?
Au05 P00N C01P C01J 157.3(6) . . . . ?
Au05 P00N C01P C026 -24.2(7) . . . . ?
Au05 P00N C022 C025 -36.4(8) . . . . ?
Au05 P00N C022 C03W 141.7(6) . . . . ?
Au06 P00P C01G P00L -45.9(12) . . . . ?
Au06 P00P C027 C04C -158.2(6) . . . . ?
Au06 P00P C027 C03C 23.6(9) . . . . ?
Au06 P00P C01A C11 -119.3(7) . . . . ?
Au06 P00P C01A C01X 62.5(9) . . . . ?
Au07 P00S C01D C032 -95.1(7) . . . . ?
Au07 P00S C01D C03E 81.0(8) . . . . ?
Au07 P00S C024 C01R -21.9(8) . . . . ?
Au07 P00S C024 C045 164.4(6) . . . . ?
Au07 P00S C01Z P00V 53.6(9) . . . . ?
Au08 P00U C01I C03F 164.1(7) . . . . ?
Au08 P00U C01I C70 -23.1(8) . . . . ?
Au08 P00U C01K P00J 31.9(12) . . . . ?
Au08 P00U C02X C02K -16.6(9) . . . . ?
Au08 P00U C02X C03Z 161.3(7) . . . . ?
Au09 P00V C01H C02S 155.5(6) . . . . ?
Au09 P00V C01H C01U -24.0(8) . . . . ?
Au09 P00V C01Y C01C -47.2(8) . . . . ?
Au09 P00V C01Y C03R 136.7(7) . . . . ?
Au09 P00V C01Z P00S -49.7(9) . . . . ?
Au0A P00O C01F P00N -44.1(11) . . . . ?
Au0A P00O C01T C01N 0.2(19) . . . . ?
Au0A P00O C01T C03P 176.6(13) . . . . ?
Au0A P00O C020 C02P -30.2(8) . . . . ?
Au0A P00O C020 C03T 152.3(6) . . . . ?
Au0B P00J C016 C01E -0.5(9) . . . . ?
Au0B P00J C016 C02Z 178.4(5) . . . . ?
Au0B P00J C017 C01S 151.8(6) . . . . ?
Au0B P00J C017 C01M -29.1(8) . . . . ?
Au0B P00J C01K P00U -48.1(11) . . . . ?
Au0C P00Q C01B P00T 45.7(12) . . . . ?
Au0C P00Q C02E C023 -166.3(5) . . . . ?
Au0C P00Q C02E C02H 11.8(7) . . . . ?
Au0C P00Q C02J C02B 158.9(6) . . . . ?
Au0C P00Q C02J C02I -23.6(8) . . . . ?
Au0D P00K C019 P00W -59.1(9) . . . . ?
Au0D P00K C02D C03A 51.3(7) . . . . ?
Au0D P00K C02D C034 -132.2(7) . . . . ?
Au0D P00K C15 C04A -159.8(8) . . . . ?
Au0D P00K C15 C02N 19.4(11) . . . . ?
Au0E P00W C019 P00K 54.2(9) . . . . ?
Au0E P00W C02A C01O -171.5(6) . . . . ?
Au0E P00W C02A C02C 4.4(10) . . . . ?
Au0E P00W C02M C03L 147.0(6) . . . . ?
Au0E P00W C02M C01V -37.4(7) . . . . ?
P00J C016 C01E C02R 178.9(9) . . . . ?
P00J C016 C02Z C1 -178.9(9) . . . . ?
P00J C017 C01S C03Q 179.1(9) . . . . ?
P00J C017 C01M C04D -179.1(9) . . . . ?
P00K C02D C03A C03D 176.7(9) . . . . ?
P00K C02D C034 C04K -176.4(10) . . . . ?
P00K C15 C04A C13 179.2(13) . . . . ?
P00K C15 C02N C34 -179.2(13) . . . . ?
P00L C029 C01W C046 -179.4(11) . . . . ?
P00L C029 C01Q C03H 179.4(10) . . . . ?
P00L C037 C17 C18 178.0(12) . . . . ?
P00N C01P C01J C02F 178.6(9) . . . . ?
P00N C01P C026 C02Y -178.6(9) . . . . ?
P00N C022 C025 C036 178.1(9) . . . . ?
P00N C022 C03W C04G -178.0(10) . . . . ?
P00O C01T C03P C04V -178.9(16) . . . . ?
P00O C020 C02P C04N -177.5(10) . . . . ?
P00O C020 C03T C04X 177.4(10) . . . . ?
P00P C027 C04C C04Q -178.2(10) . . . . ?
P00P C027 C03C C04F 178.1(10) . . . . ?
P00Q C02E C023 C042 178.0(9) . . . . ?
P00Q C02E C02H C02Q -178.1(9) . . . . ?
P00Q C02J C02B C031 177.4(10) . . . . ?
P00Q C02J C02I C021 -177.5(10) . . . . ?
P00S C01D C032 C87 176.0(10) . . . . ?
P00S C01D C03E C03O -176.1(10) . . . . ?
P00S C024 C045 C04T 173.6(9) . . . . ?
P00T C01L C03N C04L -176.5(9) . . . . ?
P00T C01L C02T C03V 176.6(9) . . . . ?
P00T C039 C02U C02V 178.8(11) . . . . ?
P00U C01I C03F C28 172.6(11) . . . . ?
P00U C01I C70 C153 -172.9(10) . . . . ?
P00U C02X C02K C03S 178.0(11) . . . . ?
P00U C02X C03Z C04I -177.8(12) . . . . ?
P00V C01H C02S C044 -179.5(10) . . . . ?
P00V C01H C01U C04O 179.5(10) . . . . ?
P00V C01Y C01C C03J -176.2(10) . . . . ?
P00V C01Y C03R C04S 175.9(10) . . . . ?
P00W C02A C01O C03X 175.8(11) . . . . ?
P00W C02A C02C C04E -176.0(10) . . . . ?
P00W C02M C03L C04U 175.5(9) . . . . ?
P00W C02M C01V C04Y -175.7(9) . . . . ?
C016 P00J C017 C01S -77.2(8) . . . . ?
C016 P00J C017 C01M 101.9(7) . . . . ?
C016 P00J C01K P00U -175.3(9) . . . . ?
C016 C01E C02R C028 0.0 . . . . ?
C01E C016 C02Z C1 0.0 . . . . ?
C01E C02R C028 C1 0.0 . . . . ?
C02R C028 C1 C02Z 0.0 . . . . ?
C028 C1 C02Z C016 0.0 . . . . ?
C02Z C016 C01E C02R 0.0 . . . . ?
C017 P00J C016 C01E -127.0(7) . . . . ?
C017 P00J C016 C02Z 51.9(8) . . . . ?
C017 P00J C01K P00U 73.1(11) . . . . ?
C017 C01S C03Q C04M 0.0 . . . . ?
C01S C017 C01M C04D 0.0 . . . . ?
C01S C03Q C04M C04D 0.0 . . . . ?
C03Q C04M C04D C01M 0.0 . . . . ?
C04M C04D C01M C017 0.0 . . . . ?
C01M C017 C01S C03Q 0.0 . . . . ?
C019 P00K C02D C03A 169.5(8) . . . . ?
C019 P00K C02D C034 -14.0(10) . . . . ?
C019 P00K C15 C04A 79.0(11) . . . . ?
C019 P00K C15 C02N -101.8(10) . . . . ?
C019 P00W C02A C01O -46.0(10) . . . . ?
C019 P00W C02A C02C 129.9(9) . . . . ?
C019 P00W C02M C03L 28.5(9) . . . . ?
C019 P00W C02M C01V -155.9(8) . . . . ?
C01B P00Q C02E C023 -44.4(9) . . . . ?
C01B P00Q C02E C02H 133.7(8) . . . . ?
C01B P00Q C02J C02B 36.2(10) . . . . ?
C01B P00Q C02J C02I -146.4(8) . . . . ?
C01B P00T C01L C03N 78.3(9) . . . . ?
C01B P00T C01L C02T -98.2(8) . . . . ?
C01B P00T C039 C22 -11.1(11) . . . . ?
C01B P00T C039 C02U 170.1(9) . . . . ?
C01D P00S C024 C01R -152.4(7) . . . . ?
C01D P00S C024 C045 33.9(9) . . . . ?
C01D P00S C01Z P00V 178.0(8) . . . . ?
C01D C032 C87 C033 0.0 . . . . ?
C032 C01D C03E C03O 0.0 . . . . ?
C032 C87 C033 C03O 0.0 . . . . ?
C87 C033 C03O C03E 0.0 . . . . ?
C033 C03O C03E C01D 0.0 . . . . ?
C03E C01D C032 C87 0.0 . . . . ?
C01F P00N C01P C01J 42.6(10) . . . . ?
C01F P00N C01P C026 -138.8(8) . . . . ?
C01F P00N C022 C025 85.0(9) . . . . ?
C01F P00N C022 C03W -96.9(9) . . . . ?
C01F P00O C01T C01N 125.5(17) . . . . ?
C01F P00O C01T C03P -58.1(17) . . . . ?
C01F P00O C020 C02P -150.7(8) . . . . ?
C01F P00O C020 C03T 31.8(10) . . . . ?
C01G P00L C029 C01W 95.6(10) . . . . ?
C01G P00L C029 C01Q -83.8(9) . . . . ?
C01G P00L C037 C02O 137.6(9) . . . . ?
C01G P00L C037 C17 -40.5(11) . . . . ?
C01G P00P C027 C04C 76.2(9) . . . . ?
C01G P00P C027 C03C -102.0(9) . . . . ?
C01G P00P C01A C11 7.9(11) . . . . ?
C01G P00P C01A C01X -170.3(9) . . . . ?
C01H P00V C01Y C01C -174.9(7) . . . . ?
C01H P00V C01Y C03R 9.0(10) . . . . ?
C01H P00V C01Z P00S 76.1(10) . . . . ?
C01H C02S C044 C03I 0.0 . . . . ?
C02S C01H C01U C04O 0.0 . . . . ?
C02S C044 C03I C04O 0.0 . . . . ?
C044 C03I C04O C01U 0.0 . . . . ?
C03I C04O C01U C01H 0.0 . . . . ?
C01U C01H C02S C044 0.0 . . . . ?
C01I P00U C01K P00J -88.7(11) . . . . ?
C01I P00U C02X C02K 108.3(8) . . . . ?
C01I P00U C02X C03Z -73.8(10) . . . . ?
C01I C03F C28 C55 0.0 . . . . ?
C03F C01I C70 C153 0.0 . . . . ?
C03F C28 C55 C153 0.0 . . . . ?
C28 C55 C153 C70 0.0 . . . . ?
C55 C153 C70 C01I 0.0 . . . . ?
C70 C01I C03F C28 0.0 . . . . ?
C01K P00J C016 C01E 120.3(9) . . . . ?
C01K P00J C016 C02Z -60.8(9) . . . . ?
C01K P00J C017 C01S 31.7(9) . . . . ?
C01K P00J C017 C01M -149.2(8) . . . . ?
C01K P00U C01I C03F -73.8(10) . . . . ?
C01K P00U C01I C70 99.0(9) . . . . ?
C01K P00U C02X C02K -141.3(9) . . . . ?
C01K P00U C02X C03Z 36.6(11) . . . . ?
C01L P00T C01B P00Q 76.7(11) . . . . ?
C01L P00T C039 C22 99.1(9) . . . . ?
C01L P00T C039 C02U -79.7(9) . . . . ?
C01L C03N C04L C04P 0.0 . . . . ?
C03N C01L C02T C03V 0.0 . . . . ?
C03N C04L C04P C03V 0.0 . . . . ?
C04L C04P C03V C02T 0.0 . . . . ?
C04P C03V C02T C01L 0.0 . . . . ?
C02T C01L C03N C04L 0.0 . . . . ?
C01N C01T C03P C04V -2(3) . . . . ?
C01N C03Y C04H C04V 0(3) . . . . ?
C01P P00N C01F P00O 173.9(9) . . . . ?
C01P P00N C022 C025 -162.4(7) . . . . ?
C01P P00N C022 C03W 15.6(9) . . . . ?
C01P C01J C02F C03B 0.0 . . . . ?
C01J C01P C026 C02Y 0.0 . . . . ?
C01J C02F C03B C02Y 0.0 . . . . ?
C02F C03B C02Y C026 0.0 . . . . ?
C03B C02Y C026 C01P 0.0 . . . . ?
C026 C01P C01J C02F 0.0 . . . . ?
C01R C024 C045 C04T 0.0 . . . . ?
C024 P00S C01D C032 35.7(9) . . . . ?
C024 P00S C01D C03E -148.2(8) . . . . ?
C024 P00S C01Z P00V -71.1(9) . . . . ?
C024 C01R C035 C049 0.0 . . . . ?
C024 C045 C04T C049 0.0 . . . . ?
C045 C04T C049 C035 0.0 . . . . ?
C04T C049 C035 C01R 0.0 . . . . ?
C035 C01R C024 P00S -173.8(9) . . . . ?
C035 C01R C024 C045 0.0 . . . . ?
C01T P00O C01F P00N -171.8(10) . . . . ?
C01T P00O C020 C02P 98.2(9) . . . . ?
C01T P00O C020 C03T -79.3(10) . . . . ?
C01T C01N C03Y C04H -1(3) . . . . ?
C01T C03P C04V C04H 1(3) . . . . ?
C01Y P00V C01H C02S -76.3(9) . . . . ?
C01Y P00V C01H C01U 104.3(8) . . . . ?
C01Y P00V C01Z P00S -172.3(8) . . . . ?
C01Y C01C C03J C04B 0.0 . . . . ?
C01C C01Y C03R C04S 0.0 . . . . ?
C01C C03J C04B C04S 0.0 . . . . ?
C03J C04B C04S C03R 0.0 . . . . ?
C04B C04S C03R C01Y 0.0 . . . . ?
C03R C01Y C01C C03J 0.0 . . . . ?
C01Z P00S C01D C032 145.8(8) . . . . ?
C01Z P00S C01D C03E -38.1(9) . . . . ?
C01Z P00S C024 C01R 97.1(8) . . . . ?
C01Z P00S C024 C045 -76.6(9) . . . . ?
C01Z P00V C01H C02S 34.2(10) . . . . ?
C01Z P00V C01H C01U -145.3(8) . . . . ?
C01Z P00V C01Y C01C 69.6(9) . . . . ?
C01Z P00V C01Y C03R -106.5(9) . . . . ?
C020 P00O C01F P00N 77.2(10) . . . . ?
C020 P00O C01T C01N -126.6(16) . . . . ?
C020 P00O C01T C03P 49.8(16) . . . . ?
C020 C02P C04N C27 0.0 . . . . ?
C02P C020 C03T C04X 0.0 . . . . ?
C02P C04N C27 C04X 0.0 . . . . ?
C04N C27 C04X C03T 0.0 . . . . ?
C27 C04X C03T C020 0.0 . . . . ?
C03T C020 C02P C04N 0.0 . . . . ?
C022 P00N C01F P00O -72.9(10) . . . . ?
C022 P00N C01P C01J -72.3(8) . . . . ?
C022 P00N C01P C026 106.3(7) . . . . ?
C022 C025 C036 C051 0.0 . . . . ?
C025 C022 C03W C04G 0.0 . . . . ?
C025 C036 C051 C04G 0.0 . . . . ?
C036 C051 C04G C03W 0.0 . . . . ?
C051 C04G C03W C022 0.0 . . . . ?
C03W C022 C025 C036 0.0 . . . . ?
C027 P00P C01G P00L 79.2(11) . . . . ?
C027 P00P C01A C11 116.8(9) . . . . ?
C027 P00P C01A C01X -61.3(9) . . . . ?
C027 C04C C04Q C03M 0.0 . . . . ?
C04C C027 C03C C04F 0.0 . . . . ?
C04C C04Q C03M C04F 0.0 . . . . ?
C04Q C03M C04F C03C 0.0 . . . . ?
C03M C04F C03C C027 0.0 . . . . ?
C03C C027 C04C C04Q 0.0 . . . . ?
C029 P00L C01G P00P 174.9(9) . . . . ?
C029 P00L C037 C02O -112.2(9) . . . . ?
C029 P00L C037 C17 69.7(10) . . . . ?
C029 C01W C046 C043 0.0 . . . . ?
C01W C029 C01Q C03H 0.0 . . . . ?
C01W C046 C043 C03H 0.0 . . . . ?
C046 C043 C03H C01Q 0.0 . . . . ?
C043 C03H C01Q C029 0.0 . . . . ?
C01Q C029 C01W C046 0.0 . . . . ?
C02A P00W C019 P00K -78.9(9) . . . . ?
C02A P00W C02M C03L -81.4(8) . . . . ?
C02A P00W C02M C01V 94.2(8) . . . . ?
C02A C01O C03X C047 0.0 . . . . ?
C01O C02A C02C C04E 0.0 . . . . ?
C01O C03X C047 C04E 0.0 . . . . ?
C03X C047 C04E C02C 0.0 . . . . ?
C047 C04E C02C C02A 0.0 . . . . ?
C02C C02A C01O C03X 0.0 . . . . ?
C02D P00K C019 P00W 178.8(8) . . . . ?
C02D P00K C15 C04A -33.1(11) . . . . ?
C02D P00K C15 C02N 146.1(9) . . . . ?
C02D C03A C03D C041 0.0 . . . . ?
C03A C02D C034 C04K 0.0 . . . . ?
C03A C03D C041 C04K 0.0 . . . . ?
C03D C041 C04K C034 0.0 . . . . ?
C041 C04K C034 C02D 0.0 . . . . ?
C034 C02D C03A C03D 0.0 . . . . ?
C02E P00Q C01B P00T -77.6(11) . . . . ?
C02E P00Q C02J C02B -74.3(8) . . . . ?
C02E P00Q C02J C02I 103.1(7) . . . . ?
C02E C023 C042 C02W 0.0 . . . . ?
C023 C02E C02H C02Q 0.0 . . . . ?
C023 C042 C02W C02Q 0.0 . . . . ?
C042 C02W C02Q C02H 0.0 . . . . ?
C02W C02Q C02H C02E 0.0 . . . . ?
C02H C02E C023 C042 0.0 . . . . ?
C02J P00Q C01B P00T 170.1(9) . . . . ?
C02J P00Q C02E C023 66.7(8) . . . . ?
C02J P00Q C02E C02H -115.2(7) . . . . ?
C02J C02B C031 C03K 0.0 . . . . ?
C02B C02J C02I C021 0.0 . . . . ?
C02B C031 C03K C021 0.0 . . . . ?
C031 C03K C021 C02I 0.0 . . . . ?
C03K C021 C02I C02J 0.0 . . . . ?
C02I C02J C02B C031 0.0 . . . . ?
C02M P00W C019 P00K 171.6(8) . . . . ?
C02M P00W C02A C01O 65.9(9) . . . . ?
C02M P00W C02A C02C -118.1(8) . . . . ?
C02M C03L C04U C04Z 0.0 . . . . ?
C03L C02M C01V C04Y 0.0 . . . . ?
C03L C04U C04Z C04Y 0.0 . . . . ?
C04U C04Z C04Y C01V 0.0 . . . . ?
C04Z C04Y C01V C02M 0.0 . . . . ?
C01V C02M C03L C04U 0.0 . . . . ?
C02O C037 C17 C18 0.0 . . . . ?
C037 P00L C01G P00P -71.8(12) . . . . ?
C037 P00L C029 C01W -18.0(10) . . . . ?
C037 P00L C029 C01Q 162.6(8) . . . . ?
C037 C02O C24 C2 0.0 . . . . ?
C037 C17 C18 C2 0.0 . . . . ?
C17 C18 C2 C24 0.0 . . . . ?
C18 C2 C24 C02O 0.0 . . . . ?
C24 C02O C037 P00L -178.1(11) . . . . ?
C24 C02O C037 C17 0.0 . . . . ?
C02X P00U C01I C03F 36.0(10) . . . . ?
C02X P00U C01I C70 -151.2(8) . . . . ?
C02X P00U C01K P00J 158.7(10) . . . . ?
C02X C02K C03S C04J 0.0 . . . . ?
C02K C02X C03Z C04I 0.0 . . . . ?
C02K C03S C04J C04I 0.0 . . . . ?
C03S C04J C04I C03Z 0.0 . . . . ?
C04J C04I C03Z C02X 0.0 . . . . ?
C03Z C02X C02K C03S 0.0 . . . . ?
C03Y C01N C01T P00O 179.2(16) . . . . ?
C03Y C01N C01T C03P 3(3) . . . . ?
C03Y C04H C04V C03P 1(3) . . . . ?
C050 C22 C039 P00T -178.8(12) . . . . ?
C050 C22 C039 C02U 0.0 . . . . ?
C22 C050 C04R C02V 0.0 . . . . ?
C22 C039 C02U C02V 0.0 . . . . ?
C039 P00T C01B P00Q -171.0(10) . . . . ?
C039 P00T C01L C03N -33.9(9) . . . . ?
C039 P00T C01L C02T 149.5(7) . . . . ?
C039 C02U C02V C04R 0.0 . . . . ?
C02U C02V C04R C050 0.0 . . . . ?
C04R C050 C22 C039 0.0 . . . . ?
C15 P00K C019 P00W 68.2(10) . . . . ?
C15 P00K C02D C03A -77.8(9) . . . . ?
C15 P00K C02D C034 98.8(9) . . . . ?
C15 C04A C13 C29 0.0 . . . . ?
C04A C15 C02N C34 0.0 . . . . ?
C04A C13 C29 C34 0.0 . . . . ?
C13 C29 C34 C02N 0.0 . . . . ?
C29 C34 C02N C15 0.0 . . . . ?
C02N C15 C04A C13 0.0 . . . . ?
C11 C154 C130 C23 0.0 . . . . ?
C154 C11 C01A P00P -178.1(11) . . . . ?
C154 C11 C01A C01X 0.0 . . . . ?
C154 C130 C23 C01X 0.0 . . . . ?
C130 C23 C01X C01A 0.0 . . . . ?
C23 C01X C01A P00P 178.2(11) . . . . ?
C23 C01X C01A C11 0.0 . . . . ?
C01A P00P C01G P00L -172.7(10) . . . . ?
C01A P00P C027 C04C -34.2(9) . . . . ?
C01A P00P C027 C03C 147.6(8) . . . . ?
C01A C11 C154 C130 0.0 . . . . ?
